data_4514152
loop_
_publ_author_name
'Matsunami, Asuka'
'Kuwata, Shigeki'
'Kayaki, Yoshihito'

_publ_section_title
;
 A Bifunctional Iridium Catalyst Modified for Persistent Hydrogen
 Generation from Formic Acid: Understanding Deactivation via
 Cyclometalation of a 1,2-Diphenylethylenediamine Motif
;
_journal_name_full 'ACS Catalysis'
_journal_page_first 4479
_journal_paper_doi 10.1021/acscatal.7b01068
_journal_year 2017
_chemical_absolute_configuration 'CHOOSE rm ad rmad syn or unk'
_chemical_formula_moiety 'C25 H28 F3 Ir N2 O2 S'
_chemical_formula_sum 'C25 H28 F3 Ir N2 O2 S'
_chemical_formula_weight 669.78
_space_group_crystal_system monoclinic
_space_group_IT_number 5
_space_group_name_Hall 'C 2y'
_space_group_name_H-M_alt 'C 1 2 1'
_symmetry_space_group_name_Hall 'C 2y'
_symmetry_space_group_name_H-M 'C 1 2 1'
_atom_sites_solution_hydrogens geom
_atom_sites_solution_primary direct
_atom_sites_solution_secondary difmap
_cell_angle_alpha 90.0000
_cell_angle_beta 111.0730
_cell_angle_gamma 90.0000
_cell_formula_units_Z 8
_cell_length_a 20.7776
_cell_length_b 14.3517
_cell_length_c 18.8130
_cell_measurement_reflns_used 9435
_cell_measurement_temperature 93
_cell_measurement_theta_max 27.49
_cell_measurement_theta_min 3.07
_cell_volume 5234.747
_computing_cell_refinement CrystalClear
_computing_data_collection 'CrystalClear (Rigaku Inc., 2008)'
_computing_data_reduction CrystalClear
_computing_molecular_graphics 'CrystalStructure 4.1.1'
_computing_publication_material 'CrystalStructure 4.1.1 (Rigaku, 2015)'
_computing_structure_refinement 'CRYSTALS (Carruthers, et al., 1999)'
_computing_structure_solution 'SIR92 (Altomare, et al., 1994)'
_diffrn_ambient_temperature 93
_diffrn_detector_area_resol_mean 7.111
_diffrn_measured_fraction_theta_full 0.983
_diffrn_measured_fraction_theta_max 0.983
_diffrn_measurement_device_type 'Rigaku Saturn724'
_diffrn_measurement_method \w
_diffrn_radiation_type 'Mo K\a'
_diffrn_radiation_wavelength 0.71075
_diffrn_reflns_av_R_equivalents 0.0478
_diffrn_reflns_limit_h_max 26
_diffrn_reflns_limit_h_min -26
_diffrn_reflns_limit_k_max 16
_diffrn_reflns_limit_k_min -18
_diffrn_reflns_limit_l_max 24
_diffrn_reflns_limit_l_min -24
_diffrn_reflns_number 21609
_diffrn_reflns_theta_full 27.48
_diffrn_reflns_theta_max 27.48
_diffrn_reflns_theta_min 4.006
_diffrn_standards_number 0
_exptl_absorpt_coefficient_mu 5.240
_exptl_absorpt_correction_T_max 0.770
_exptl_absorpt_correction_T_min 0.497
_exptl_absorpt_correction_type multi-scan
_exptl_absorpt_process_details 'REQAB (Rigaku, 1998)'
_exptl_crystal_colour yellow
_exptl_crystal_density_diffrn 1.700
_exptl_crystal_density_method 'not measured'
_exptl_crystal_description prism
_exptl_crystal_F_000 2624.00
_exptl_crystal_size_max 0.100
_exptl_crystal_size_mid 0.060
_exptl_crystal_size_min 0.050
_refine_diff_density_max 4.670
_refine_diff_density_min -2.370
_refine_ls_abs_structure_details 'Flack, H. D. (1983), Acta Cryst. A39, 876-881.  3654 Friedel Pairs'
_refine_ls_abs_structure_Flack -0.020(8)
_refine_ls_extinction_method none
_refine_ls_goodness_of_fit_ref 1.000
_refine_ls_hydrogen_treatment constr
_refine_ls_number_parameters 670
_refine_ls_number_reflns 9804
_refine_ls_R_factor_gt 0.0359
_refine_ls_shift/su_max 0.032
_refine_ls_structure_factor_coef Fsqd
_refine_ls_weighting_details 'w = 1/[0.0010Fo^2^ + 0.4288\s(Fo^2^)]/(4Fo^2^)'
_refine_ls_weighting_scheme calc
_refine_ls_wR_factor_ref 0.0935
_reflns_number_gt 8137
_reflns_number_total 9804
_reflns_threshold_expression F^2^>2.0\s(F^2^)
_cod_data_source_file cs7b01068_si_002.cif
_cod_data_source_block TfIrC-CH3CNetherv4
_cod_original_cell_volume 5234.7471
_cod_database_code 4514152

loop_
_space_group_symop_id
_space_group_symop_operation_xyz
1 +X,+Y,+Z
2 -X,+Y,-Z
3 1/2+X,1/2+Y,+Z
4 1/2-X,1/2+Y,-Z

loop_
_atom_site_label
_atom_site_type_symbol
_atom_site_fract_x
_atom_site_fract_y
_atom_site_fract_z
_atom_site_U_iso_or_equiv
_atom_site_adp_type
_atom_site_occupancy
_atom_site_site_symmetry_multiplicity
_atom_site_calc_flag
_atom_site_refinement_flags
Ir1 Ir 0.824300(10) 0.51659(6) 0.537460(10) 0.01358(7) Uani 1 4 d .
Ir2 Ir 0.805440(10) 0.55535(6) -0.038280(10) 0.01302(7) Uani 1 4 d .
S1 S 0.77507(10) 0.68190(15) 0.39818(11) 0.0184(5) Uani 1 4 d .
S2 S 0.83193(10) 0.38515(15) 0.09386(11) 0.0185(5) Uani 1 4 d .
F1 F 0.9097(3) 0.6732(5) 0.4307(3) 0.0444(18) Uani 1 4 d .
F2 F 0.8488(3) 0.6273(4) 0.3189(3) 0.0365(15) Uani 1 4 d .
F3 F 0.8567(3) 0.7733(4) 0.3444(3) 0.0485(19) Uani 1 4 d .
F4 F 0.9481(3) 0.3770(5) 0.0676(3) 0.0455(18) Uani 1 4 d .
F5 F 0.9426(4) 0.2811(5) 0.1524(5) 0.070(2) Uani 1 4 d .
F6 F 0.9588(3) 0.4278(4) 0.1777(3) 0.0417(16) Uani 1 4 d .
O1 O 0.7871(3) 0.7514(4) 0.4565(3) 0.0250(16) Uani 1 4 d .
O2 O 0.7206(3) 0.6978(4) 0.3244(3) 0.0292(16) Uani 1 4 d .
O3 O 0.8047(3) 0.3201(4) 0.0314(3) 0.0250(15) Uani 1 4 d .
O4 O 0.8197(3) 0.3677(4) 0.1628(3) 0.0315(17) Uani 1 4 d .
N1 N 0.7304(3) 0.4371(5) 0.4887(3) 0.0175(15) Uani 1 4 d .
N2 N 0.7732(3) 0.5827(5) 0.4303(3) 0.0152(15) Uani 1 4 d .
N3 N 0.7384(3) 0.6301(5) 0.0069(4) 0.0190(16) Uani 1 4 d .
N4 N 0.8185(3) 0.4869(5) 0.0673(3) 0.0153(15) Uani 1 4 d .
C1 C 0.8890(4) 0.6191(6) 0.6174(4) 0.021(2) Uani 1 4 d .
C2 C 0.9226(4) 0.5298(5) 0.6322(4) 0.021(2) Uani 1 4 d .
C3 C 0.8776(4) 0.4655(6) 0.6503(4) 0.022(2) Uani 1 4 d .
C4 C 0.8177(4) 0.5187(7) 0.6513(4) 0.0222(19) Uani 1 4 d .
C5 C 0.8252(5) 0.6136(6) 0.6309(4) 0.024(2) Uani 1 4 d .
C6 C 0.9224(5) 0.7078(7) 0.6041(5) 0.034(2) Uani 1 4 d .
C7 C 0.9933(4) 0.5099(8) 0.6344(5) 0.035(2) Uani 1 4 d .
C8 C 0.8926(5) 0.3671(7) 0.6763(5) 0.033(2) Uani 1 4 d .
C9 C 0.7580(5) 0.4797(7) 0.6683(5) 0.031(2) Uani 1 4 d .
C10 C 0.7766(5) 0.6924(7) 0.6266(5) 0.034(3) Uani 1 4 d .
C11 C 0.8519(5) 0.6883(7) 0.3725(5) 0.030(2) Uani 1 4 d .
C12 C 0.6929(4) 0.4551(6) 0.4031(4) 0.0166(18) Uani 1 4 d .
C13 C 0.7465(4) 0.5053(5) 0.3765(4) 0.0152(18) Uani 1 4 d .
C14 C 0.6275(4) 0.5076(6) 0.3891(4) 0.0196(18) Uani 1 4 d .
C15 C 0.6226(4) 0.5874(7) 0.4306(5) 0.030(2) Uani 1 4 d .
C16 C 0.5621(5) 0.6338(8) 0.4153(6) 0.043(3) Uani 1 4 d .
C17 C 0.5008(5) 0.6011(9) 0.3560(7) 0.065(4) Uani 1 4 d .
C18 C 0.5056(5) 0.5225(9) 0.3175(6) 0.051(3) Uani 1 4 d .
C19 C 0.5674(4) 0.4758(7) 0.3326(4) 0.028(2) Uani 1 4 d .
C20 C 0.8066(4) 0.4414(6) 0.3873(4) 0.0175(19) Uani 1 4 d .
C21 C 0.8134(4) 0.3872(6) 0.3284(4) 0.0180(18) Uani 1 4 d .
C22 C 0.8680(4) 0.3243(6) 0.3441(4) 0.020(2) Uani 1 4 d .
C23 C 0.9129(4) 0.3143(6) 0.4214(5) 0.024(2) Uani 1 4 d .
C24 C 0.9061(4) 0.3692(6) 0.4780(4) 0.021(2) Uani 1 4 d .
C25 C 0.8517(4) 0.4335(6) 0.4628(4) 0.020(2) Uani 1 4 d .
C26 C 0.8176(4) 0.4518(6) -0.1200(4) 0.020(2) Uani 1 4 d .
C27 C 0.8515(4) 0.5388(6) -0.1248(4) 0.020(2) Uani 1 4 d .
C28 C 0.7981(4) 0.6102(6) -0.1473(4) 0.020(2) Uani 1 4 d .
C29 C 0.7342(4) 0.5659(6) -0.1547(4) 0.022(2) Uani 1 4 d .
C30 C 0.7461(4) 0.4690(6) -0.1394(4) 0.020(2) Uani 1 4 d .
C31 C 0.8507(5) 0.3596(7) -0.1099(5) 0.032(3) Uani 1 4 d .
C32 C 0.9267(4) 0.5475(8) -0.1167(5) 0.033(2) Uani 1 4 d .
C33 C 0.8074(5) 0.7100(6) -0.1656(5) 0.031(2) Uani 1 4 d .
C34 C 0.6674(5) 0.6154(8) -0.1804(5) 0.036(3) Uani 1 4 d .
C35 C 0.6922(5) 0.3943(7) -0.1473(5) 0.035(3) Uani 1 4 d .
C36 C 0.9254(5) 0.3675(7) 0.1246(6) 0.035(3) Uani 1 4 d .
C37 C 0.7542(4) 0.6126(5) 0.0917(4) 0.0178(19) Uani 1 4 d .
C38 C 0.8253(4) 0.5611(6) 0.1201(4) 0.0185(18) Uani 1 4 d .
C39 C 0.6966(4) 0.5636(6) 0.1061(4) 0.0206(19) Uani 1 4 d .
C40 C 0.6640(4) 0.4845(6) 0.0636(5) 0.027(2) Uani 1 4 d .
C41 C 0.6108(5) 0.4408(7) 0.0775(5) 0.031(2) Uani 1 4 d .
C42 C 0.5893(5) 0.4754(8) 0.1361(5) 0.038(3) Uani 1 4 d .
C43 C 0.6202(4) 0.5533(8) 0.1767(4) 0.027(2) Uani 1 4 d .
C44 C 0.6740(4) 0.5967(6) 0.1607(4) 0.023(2) Uani 1 4 d .
C45 C 0.8782(4) 0.6283(6) 0.1144(4) 0.021(2) Uani 1 4 d .
C46 C 0.9212(4) 0.6835(6) 0.1752(4) 0.022(2) Uani 1 4 d .
C47 C 0.9641(4) 0.7467(6) 0.1623(5) 0.026(2) Uani 1 4 d .
C48 C 0.9659(4) 0.7591(6) 0.0889(5) 0.028(2) Uani 1 4 d .
C49 C 0.9238(4) 0.7041(6) 0.0296(5) 0.022(2) Uani 1 4 d .
C50 C 0.8786(4) 0.6372(6) 0.0409(4) 0.020(2) Uani 1 4 d .
H1 H 0.72832 0.36996 0.48211 0.0196 Uiso 1 4 calc R
H2 H 0.68903 0.4453 0.50063 0.0196 Uiso 1 4 calc R
H3 H 0.93394 0.69985 0.55943 0.0369 Uiso 1 4 calc R
H4 H 0.89048 0.75855 0.5963 0.0370 Uiso 1 4 calc R
H5 H 0.96351 0.72127 0.64697 0.0370 Uiso 1 4 calc R
H6 H 1.02604 0.54617 0.67385 0.0394 Uiso 1 4 calc R
H7 H 1.00282 0.44481 0.64487 0.0395 Uiso 1 4 calc R
H8 H 0.99684 0.52499 0.58626 0.0394 Uiso 1 4 calc R
H9 H 0.93109 0.36576 0.72371 0.0360 Uiso 1 4 calc R
H10 H 0.85295 0.34055 0.68341 0.0359 Uiso 1 4 calc R
H11 H 0.90357 0.33157 0.63892 0.0358 Uiso 1 4 calc R
H12 H 0.71618 0.48628 0.62484 0.0389 Uiso 1 4 calc R
H13 H 0.76687 0.41482 0.6802 0.0389 Uiso 1 4 calc R
H14 H 0.75326 0.51141 0.71108 0.0389 Uiso 1 4 calc R
H15 H 0.7722 0.70195 0.67518 0.0432 Uiso 1 4 calc R
H16 H 0.79416 0.74813 0.61187 0.0433 Uiso 1 4 calc R
H17 H 0.73227 0.67792 0.58923 0.0433 Uiso 1 4 calc R
H18 H 0.68129 0.39511 0.37675 0.0185 Uiso 1 4 calc R
H19 H 0.72589 0.52633 0.32348 0.0189 Uiso 1 4 calc R
H20 H 0.66237 0.60934 0.46832 0.0325 Uiso 1 4 calc R
H21 H 0.56017 0.68674 0.44299 0.0498 Uiso 1 4 calc R
H22 H 0.45867 0.63113 0.34521 0.0663 Uiso 1 4 calc R
H23 H 0.46622 0.50049 0.27925 0.0538 Uiso 1 4 calc R
H24 H 0.56875 0.42323 0.30418 0.0324 Uiso 1 4 calc R
H25 H 0.78175 0.39262 0.27888 0.0206 Uiso 1 4 calc R
H26 H 0.87482 0.29056 0.30526 0.0246 Uiso 1 4 calc R
H27 H 0.94812 0.27048 0.43292 0.0275 Uiso 1 4 calc R
H28 H 0.93823 0.36209 0.52706 0.0246 Uiso 1 4 calc R
H29 H 0.73707 0.69733 0.01139 0.0233 Uiso 1 4 calc R
H30 H 0.68965 0.61705 -0.00658 0.0233 Uiso 1 4 calc R
H31 H 0.83222 0.32382 -0.1559 0.0407 Uiso 1 4 calc R
H32 H 0.89942 0.3675 -0.09704 0.0409 Uiso 1 4 calc R
H33 H 0.84235 0.32735 -0.06926 0.0408 Uiso 1 4 calc R
H34 H 0.93436 0.5119 -0.15612 0.0430 Uiso 1 4 calc R
H35 H 0.93653 0.61196 -0.12194 0.0430 Uiso 1 4 calc R
H36 H 0.95641 0.52513 -0.06785 0.0429 Uiso 1 4 calc R
H37 H 0.82123 0.71172 -0.20906 0.0370 Uiso 1 4 calc R
H38 H 0.76425 0.74205 -0.17731 0.0369 Uiso 1 4 calc R
H39 H 0.84186 0.73981 -0.12322 0.0369 Uiso 1 4 calc R
H40 H 0.64565 0.60744 -0.14368 0.0382 Uiso 1 4 calc R
H41 H 0.67525 0.68055 -0.18578 0.0380 Uiso 1 4 calc R
H42 H 0.63808 0.59084 -0.22866 0.0382 Uiso 1 4 calc R
H43 H 0.70283 0.36275 -0.09945 0.0392 Uiso 1 4 calc R
H44 H 0.64779 0.42341 -0.16109 0.0392 Uiso 1 4 calc R
H45 H 0.69164 0.35016 -0.18585 0.0393 Uiso 1 4 calc R
H46 H 0.76023 0.67356 0.11681 0.0216 Uiso 1 4 calc R
H47 H 0.83743 0.53911 0.17262 0.0190 Uiso 1 4 calc R
H48 H 0.67774 0.46231 0.02481 0.0313 Uiso 1 4 calc R
H49 H 0.591 0.38688 0.05132 0.0370 Uiso 1 4 calc R
H50 H 0.55202 0.44804 0.14424 0.0456 Uiso 1 4 calc R
H51 H 0.60672 0.57499 0.21585 0.0322 Uiso 1 4 calc R
H52 H 0.69468 0.64912 0.18874 0.0252 Uiso 1 4 calc R
H53 H 0.92062 0.67545 0.22399 0.0262 Uiso 1 4 calc R
H54 H 0.99243 0.7835 0.20195 0.0297 Uiso 1 4 calc R
H55 H 0.99508 0.80298 0.08 0.0338 Uiso 1 4 calc R
H56 H 0.92558 0.71148 -0.01878 0.0272 Uiso 1 4 calc R

loop_
_atom_site_aniso_label
_atom_site_aniso_U_11
_atom_site_aniso_U_22
_atom_site_aniso_U_33
_atom_site_aniso_U_12
_atom_site_aniso_U_13
_atom_site_aniso_U_23
Ir1 0.01760(14) 0.01107(14) 0.01180(13) -0.00047(12) 0.00495(11) -0.0014(14)
Ir2 0.01726(14) 0.00903(13) 0.01205(13) -0.00081(12) 0.00439(11) -0.0005(5)
S1 0.0256(10) 0.0135(10) 0.0166(9) 0.0031(8) 0.0082(8) 0.002(2)
S2 0.0214(9) 0.0120(9) 0.0206(9) 0.0003(8) 0.0057(8) 0.003(3)
F1 0.031(3) 0.054(4) 0.054(4) -0.005(3) 0.022(3) -0.007(7)
F2 0.051(3) 0.033(3) 0.035(3) -0.002(3) 0.027(3) -0.004(4)
F3 0.079(5) 0.023(3) 0.060(4) -0.009(3) 0.046(4) 0.009(9)
F4 0.034(3) 0.053(4) 0.056(3) 0.002(3) 0.023(3) -0.008(8)
F5 0.053(4) 0.032(4) 0.111(6) 0.018(3) 0.014(4) 0.03(3)
F6 0.030(3) 0.045(4) 0.034(3) -0.000(3) -0.008(2) 0.008(8)
O1 0.046(4) 0.006(3) 0.023(3) 0.005(3) 0.012(3) 0.0013(13)
O2 0.042(4) 0.021(3) 0.021(3) 0.014(3) 0.007(3) 0.007(7)
O3 0.040(3) 0.007(3) 0.031(3) -0.001(3) 0.015(3) 0.0009(9)
O4 0.048(4) 0.014(3) 0.033(3) -0.001(3) 0.015(3) 0.010(10)
N1 0.016(3) 0.014(3) 0.019(3) -0.002(3) 0.002(3) 0.00006(6)
N2 0.019(3) 0.014(3) 0.009(3) 0.000(3) 0.001(3) 0.0016(16)
N3 0.022(3) 0.011(3) 0.025(3) 0.006(3) 0.010(3) -0.003(3)
N4 0.024(3) 0.010(3) 0.011(3) -0.003(3) 0.006(3) 0.0002(2)
C1 0.036(5) 0.016(4) 0.012(4) -0.007(3) 0.009(3) -0.010(10)
C2 0.028(4) 0.015(5) 0.012(3) -0.006(3) -0.002(3) -0.004(4)
C3 0.028(4) 0.018(4) 0.013(3) -0.003(3) -0.001(3) 0.0015(15)
C4 0.037(4) 0.022(4) 0.008(3) -0.011(4) 0.009(3) -0.003(3)
C5 0.050(6) 0.019(5) 0.005(3) -0.001(4) 0.010(4) -0.004(4)
C6 0.039(5) 0.029(5) 0.024(4) -0.017(4) 0.000(4) 0.0002(2)
C7 0.031(4) 0.033(5) 0.034(5) -0.011(4) 0.003(4) -0.017(17)
C8 0.042(5) 0.021(5) 0.026(4) -0.002(4) 0.002(4) 0.0013(13)
C9 0.046(5) 0.034(5) 0.017(4) -0.010(4) 0.015(4) -0.0012(12)
C10 0.045(5) 0.024(5) 0.039(5) 0.009(4) 0.023(4) -0.006(6)
C11 0.049(6) 0.021(5) 0.025(4) -0.001(4) 0.021(4) 0.006(6)
C12 0.017(4) 0.016(4) 0.013(3) 0.001(3) 0.001(3) -0.003(3)
C13 0.028(4) 0.006(4) 0.013(3) 0.004(3) 0.010(3) 0.002(2)
C14 0.020(3) 0.020(4) 0.017(3) 0.001(3) 0.004(3) -0.003(3)
C15 0.020(4) 0.035(5) 0.026(4) -0.004(4) -0.002(3) -0.013(13)
C16 0.034(5) 0.032(6) 0.058(6) 0.003(4) 0.011(5) -0.02(2)
C17 0.019(5) 0.061(9) 0.086(9) 0.017(5) -0.016(5) -0.019(19)
C18 0.020(4) 0.060(8) 0.054(6) 0.003(5) -0.008(4) -0.03(3)
C19 0.028(4) 0.028(5) 0.025(4) 0.000(4) 0.006(3) -0.010(10)
C20 0.008(3) 0.023(4) 0.020(4) 0.002(3) 0.005(3) -0.0005(5)
C21 0.018(4) 0.016(4) 0.017(4) -0.004(3) 0.003(3) -0.007(7)
C22 0.027(4) 0.017(4) 0.017(4) 0.000(3) 0.008(3) -0.004(4)
C23 0.014(4) 0.020(4) 0.035(5) -0.003(3) 0.006(3) -0.004(4)
C24 0.024(4) 0.021(4) 0.016(4) -0.001(3) 0.005(3) 0.004(4)
C25 0.025(4) 0.017(4) 0.021(4) -0.007(3) 0.012(3) -0.015(15)
C26 0.028(4) 0.022(5) 0.013(4) 0.001(3) 0.010(3) -0.011(11)
C27 0.027(4) 0.022(5) 0.016(3) -0.003(3) 0.013(3) -0.009(9)
C28 0.034(5) 0.014(4) 0.009(3) 0.004(3) 0.005(3) 0.004(4)
C29 0.022(4) 0.023(5) 0.015(4) 0.004(3) -0.003(3) -0.003(3)
C30 0.030(4) 0.018(4) 0.009(3) -0.004(3) 0.001(3) -0.003(3)
C31 0.045(5) 0.020(5) 0.037(5) 0.010(4) 0.023(4) 0.0015(15)
C32 0.039(5) 0.027(5) 0.041(5) -0.003(4) 0.024(4) -0.015(15)
C33 0.062(6) 0.015(4) 0.015(4) -0.001(4) 0.012(4) 0.007(7)
C34 0.028(5) 0.045(7) 0.023(4) 0.009(4) -0.005(4) -0.0008(8)
C35 0.043(5) 0.027(5) 0.028(5) -0.018(4) 0.006(4) -0.006(6)
C36 0.024(4) 0.025(5) 0.049(6) 0.008(4) 0.002(4) 0.010(10)
C37 0.021(4) 0.009(4) 0.024(4) -0.000(3) 0.009(3) -0.003(3)
C38 0.034(4) 0.006(4) 0.007(3) -0.004(3) -0.003(3) 0.002(2)
C39 0.024(4) 0.015(4) 0.023(4) 0.004(3) 0.008(3) -0.0017(17)
C40 0.020(4) 0.022(4) 0.036(5) -0.001(3) 0.006(3) -0.007(7)
C41 0.032(5) 0.020(5) 0.041(5) -0.010(4) 0.013(4) -0.010(10)
C42 0.028(5) 0.048(6) 0.038(5) -0.013(5) 0.012(4) 0.005(5)
C43 0.030(4) 0.031(4) 0.019(4) -0.005(4) 0.007(3) -0.0012(12)
C44 0.017(4) 0.029(5) 0.017(4) -0.006(3) -0.001(3) -0.004(4)
C45 0.024(4) 0.016(4) 0.021(4) 0.002(3) 0.007(3) -0.006(6)
C46 0.031(4) 0.018(4) 0.017(4) -0.004(3) 0.007(3) -0.006(6)
C47 0.025(4) 0.021(5) 0.028(4) -0.007(3) 0.006(4) -0.005(5)
C48 0.025(4) 0.022(5) 0.038(5) -0.008(4) 0.012(4) -0.002(2)
C49 0.028(4) 0.015(4) 0.025(4) 0.001(3) 0.011(3) 0.004(4)
C50 0.024(4) 0.013(4) 0.020(4) -0.005(3) 0.002(3) -0.006(6)

loop_
_atom_type_symbol
_atom_type_description
_atom_type_scat_dispersion_real
_atom_type_scat_dispersion_imag
_atom_type_scat_source
C C 0.0033 0.0016
;
International Tables for Crystallography
(Vol. C, Tables 4.2.6.8 and 6.1.1.4)
;
H H 0.0000 0.0000
;
International Tables for Crystallography
(Vol. C, Table 6.1.1.4)
;
F F 0.0171 0.0103
;
International Tables for Crystallography
(Vol. C, Tables 4.2.6.8 and 6.1.1.4)
;
Ir Ir -1.4442 7.9887
;
International Tables for Crystallography
(Vol. C, Tables 4.2.6.8 and 6.1.1.4)
;
N N 0.0061 0.0033
;
International Tables for Crystallography
(Vol. C, Tables 4.2.6.8 and 6.1.1.4)
;
O O 0.0106 0.0060
;
International Tables for Crystallography
(Vol. C, Tables 4.2.6.8 and 6.1.1.4)
;
S S 0.1246 0.1234
;
International Tables for Crystallography
(Vol. C, Tables 4.2.6.8 and 6.1.1.4)
;

loop_
_geom_angle_atom_site_label_1
_geom_angle_atom_site_label_2
_geom_angle_atom_site_label_3
_geom_angle
_geom_angle_publ_flag
N1 Ir1 N2 76.5(2) yes
N1 Ir1 C1 152.3(3) yes
N1 Ir1 C2 146.1(3) yes
N1 Ir1 C3 107.9(3) yes
N1 Ir1 C4 93.3(3) yes
N1 Ir1 C5 114.4(3) yes
N1 Ir1 C25 80.5(3) yes
N2 Ir1 C1 109.0(3) yes
N2 Ir1 C2 137.3(3) yes
N2 Ir1 C3 173.6(3) yes
N2 Ir1 C4 137.0(3) yes
N2 Ir1 C5 109.0(3) yes
N2 Ir1 C25 77.3(3) yes
C1 Ir1 C2 38.4(3) yes
C1 Ir1 C3 65.0(3) yes
C1 Ir1 C4 63.8(3) yes
C1 Ir1 C5 37.9(4) yes
C1 Ir1 C25 127.1(3) yes
C2 Ir1 C3 38.9(3) yes
C2 Ir1 C4 64.6(3) yes
C2 Ir1 C5 64.1(3) yes
C2 Ir1 C25 101.5(3) yes
C3 Ir1 C4 39.5(3) yes
C3 Ir1 C5 65.1(3) yes
C3 Ir1 C25 107.8(3) yes
C4 Ir1 C5 37.9(3) yes
C4 Ir1 C25 143.0(3) yes
C5 Ir1 C25 164.6(3) yes
N3 Ir2 N4 75.4(3) yes
N3 Ir2 C26 148.9(3) yes
N3 Ir2 C27 150.1(3) yes
N3 Ir2 C28 111.0(3) yes
N3 Ir2 C29 93.5(3) yes
N3 Ir2 C30 112.0(3) yes
N3 Ir2 C50 81.1(3) yes
N4 Ir2 C26 109.1(3) yes
N4 Ir2 C27 134.4(3) yes
N4 Ir2 C28 173.4(3) yes
N4 Ir2 C29 141.5(3) yes
N4 Ir2 C30 112.5(3) yes
N4 Ir2 C50 77.2(3) yes
C26 Ir2 C27 38.6(3) yes
C26 Ir2 C28 64.6(3) yes
C26 Ir2 C29 63.4(3) yes
C26 Ir2 C30 37.2(3) yes
C26 Ir2 C50 129.9(3) yes
C27 Ir2 C28 39.3(3) yes
C27 Ir2 C29 64.9(3) yes
C27 Ir2 C30 63.9(3) yes
C27 Ir2 C50 101.1(3) yes
C28 Ir2 C29 38.8(3) yes
C28 Ir2 C30 64.1(3) yes
C28 Ir2 C50 105.1(3) yes
C29 Ir2 C30 37.7(3) yes
C29 Ir2 C50 138.4(3) yes
C30 Ir2 C50 165.0(4) yes
O1 S1 O2 118.7(4) yes
O1 S1 N2 111.2(4) yes
O1 S1 C11 103.7(4) yes
O2 S1 N2 113.2(3) yes
O2 S1 C11 101.2(4) yes
N2 S1 C11 107.2(4) yes
O3 S2 O4 118.6(4) yes
O3 S2 N4 112.1(3) yes
O3 S2 C36 103.2(4) yes
O4 S2 N4 112.9(4) yes
O4 S2 C36 101.7(4) yes
N4 S2 C36 106.4(4) yes
Ir1 N1 C12 113.3(5) yes
Ir1 N2 S1 134.6(3) yes
Ir1 N2 C13 104.6(4) yes
S1 N2 C13 118.7(5) yes
Ir2 N3 C37 113.7(5) yes
Ir2 N4 S2 133.2(4) yes
Ir2 N4 C38 104.5(5) yes
S2 N4 C38 121.5(5) yes
Ir1 C1 C2 70.7(4) yes
Ir1 C1 C5 72.9(5) yes
Ir1 C1 C6 131.1(6) yes
C2 C1 C5 109.4(8) yes
C2 C1 C6 124.1(8) yes
C5 C1 C6 125.6(8) yes
Ir1 C2 C1 70.9(4) yes
Ir1 C2 C3 68.9(4) yes
Ir1 C2 C7 129.2(6) yes
C1 C2 C3 107.8(8) yes
C1 C2 C7 125.8(8) yes
C3 C2 C7 126.3(8) yes
Ir1 C3 C2 72.2(4) yes
Ir1 C3 C4 72.3(4) yes
Ir1 C3 C8 128.5(6) yes
C2 C3 C4 107.3(7) yes
C2 C3 C8 127.4(8) yes
C4 C3 C8 124.5(9) yes
Ir1 C4 C3 68.2(5) yes
Ir1 C4 C5 72.7(5) yes
Ir1 C4 C9 123.4(5) yes
C3 C4 C5 108.4(8) yes
C3 C4 C9 125.6(8) yes
C5 C4 C9 126.0(9) yes
Ir1 C5 C1 69.1(5) yes
Ir1 C5 C4 69.5(5) yes
Ir1 C5 C10 127.8(5) yes
C1 C5 C4 107.1(8) yes
C1 C5 C10 126.5(8) yes
C4 C5 C10 126.4(9) yes
S1 C11 F1 113.2(7) yes
S1 C11 F2 111.1(6) yes
S1 C11 F3 110.1(7) yes
F1 C11 F2 107.8(8) yes
F1 C11 F3 107.5(8) yes
F2 C11 F3 106.8(8) yes
N1 C12 C13 105.4(5) yes
N1 C12 C14 110.9(7) yes
C13 C12 C14 115.0(7) yes
N2 C13 C12 105.3(6) yes
N2 C13 C20 106.2(5) yes
C12 C13 C20 109.3(6) yes
C12 C14 C15 123.7(6) yes
C12 C14 C19 118.6(8) yes
C15 C14 C19 117.7(7) yes
C14 C15 C16 121.8(7) yes
C15 C16 C17 119.9(10) yes
C16 C17 C18 117.9(10) yes
C17 C18 C19 122.2(8) yes
C14 C19 C18 120.5(9) yes
C13 C20 C21 123.0(6) yes
C13 C20 C25 114.2(7) yes
C21 C20 C25 122.5(7) yes
C20 C21 C22 119.7(6) yes
C21 C22 C23 117.8(8) yes
C22 C23 C24 121.5(7) yes
C23 C24 C25 121.2(6) yes
Ir1 C25 C20 113.2(6) yes
Ir1 C25 C24 129.5(5) yes
C20 C25 C24 117.2(8) yes
Ir2 C26 C27 69.3(5) yes
Ir2 C26 C30 72.0(5) yes
Ir2 C26 C31 132.6(6) yes
C27 C26 C30 108.7(7) yes
C27 C26 C31 124.6(8) yes
C30 C26 C31 125.9(8) yes
Ir2 C27 C26 72.2(5) yes
Ir2 C27 C28 69.4(5) yes
Ir2 C27 C32 129.0(5) yes
C26 C27 C28 106.7(7) yes
C26 C27 C32 124.7(8) yes
C28 C27 C32 128.3(8) yes
Ir2 C28 C27 71.3(4) yes
Ir2 C28 C29 71.0(5) yes
Ir2 C28 C33 126.6(6) yes
C27 C28 C29 107.3(7) yes
C27 C28 C33 126.2(8) yes
C29 C28 C33 126.3(8) yes
Ir2 C29 C28 70.2(4) yes
Ir2 C29 C30 73.8(4) yes
Ir2 C29 C34 125.9(6) yes
C28 C29 C30 109.1(7) yes
C28 C29 C34 123.1(8) yes
C30 C29 C34 127.6(8) yes
Ir2 C30 C26 70.8(4) yes
Ir2 C30 C29 68.5(4) yes
Ir2 C30 C35 129.6(6) yes
C26 C30 C29 108.1(8) yes
C26 C30 C35 124.7(8) yes
C29 C30 C35 127.0(8) yes
S2 C36 F4 112.1(6) yes
S2 C36 F5 110.7(7) yes
S2 C36 F6 111.0(7) yes
F4 C36 F5 106.7(9) yes
F4 C36 F6 107.6(8) yes
F5 C36 F6 108.5(7) yes
N3 C37 C38 104.8(7) yes
N3 C37 C39 112.3(5) yes
C38 C37 C39 115.8(7) yes
N4 C38 C37 105.6(5) yes
N4 C38 C45 108.9(7) yes
C37 C38 C45 107.4(7) yes
C37 C39 C40 121.9(8) yes
C37 C39 C44 119.2(7) yes
C40 C39 C44 118.9(8) yes
C39 C40 C41 120.9(9) yes
C40 C41 C42 119.1(9) yes
C41 C42 C43 120.2(10) yes
C42 C43 C44 119.3(9) yes
C39 C44 C43 121.6(8) yes
C38 C45 C46 124.9(8) yes
C38 C45 C50 113.4(6) yes
C46 C45 C50 121.6(8) yes
C45 C46 C47 119.8(8) yes
C46 C47 C48 120.8(7) yes
C47 C48 C49 119.0(9) yes
C48 C49 C50 121.8(9) yes
Ir2 C50 C45 113.5(6) yes
Ir2 C50 C49 129.3(6) yes
C45 C50 C49 117.0(7) yes
Ir1 N1 H1 124.790 no
Ir1 N1 H2 125.276 no
C12 N1 H1 92.926 no
C12 N1 H2 93.715 no
H1 N1 H2 98.549 no
Ir2 N3 H29 124.861 no
Ir2 N3 H30 124.220 no
C37 N3 H29 94.217 no
C37 N3 H30 93.052 no
H29 N3 H30 98.892 no
C1 C6 H3 108.591 no
C1 C6 H4 109.271 no
C1 C6 H5 110.619 no
H3 C6 H4 109.453 no
H3 C6 H5 109.446 no
H4 C6 H5 109.440 no
C2 C7 H6 109.651 no
C2 C7 H7 108.847 no
C2 C7 H8 109.990 no
H6 C7 H7 109.441 no
H6 C7 H8 109.448 no
H7 C7 H8 109.448 no
C3 C8 H9 109.257 no
C3 C8 H10 109.432 no
C3 C8 H11 109.814 no
H9 C8 H10 109.442 no
H9 C8 H11 109.442 no
H10 C8 H11 109.439 no
C4 C9 H12 110.331 no
C4 C9 H13 107.966 no
C4 C9 H14 110.189 no
H12 C9 H13 109.446 no
H12 C9 H14 109.442 no
H13 C9 H14 109.441 no
C5 C10 H15 110.453 no
C5 C10 H16 109.034 no
C5 C10 H17 109.013 no
H15 C10 H16 109.439 no
H15 C10 H17 109.446 no
H16 C10 H17 109.438 no
N1 C12 H18 108.751 no
C13 C12 H18 108.625 no
C14 C12 H18 108.101 no
N2 C13 H19 112.786 no
C12 C13 H19 111.629 no
C20 C13 H19 111.396 no
C14 C15 H20 118.383 no
C16 C15 H20 119.776 no
C15 C16 H21 120.327 no
C17 C16 H21 119.783 no
C16 C17 H22 121.298 no
C18 C17 H22 120.744 no
C17 C18 H23 118.664 no
C19 C18 H23 119.142 no
C14 C19 H24 119.985 no
C18 C19 H24 119.507 no
C20 C21 H25 120.642 no
C22 C21 H25 119.640 no
C21 C22 H26 120.845 no
C23 C22 H26 121.372 no
C22 C23 H27 118.538 no
C24 C23 H27 119.989 no
C23 C24 H28 118.021 no
C25 C24 H28 120.751 no
C26 C31 H31 110.336 no
C26 C31 H32 109.049 no
C26 C31 H33 109.104 no
H31 C31 H32 109.443 no
H31 C31 H33 109.441 no
H32 C31 H33 109.451 no
C27 C32 H34 109.260 no
C27 C32 H35 108.569 no
C27 C32 H36 110.666 no
H34 C32 H35 109.441 no
H34 C32 H36 109.440 no
H35 C32 H36 109.444 no
C28 C33 H37 108.826 no
C28 C33 H38 108.898 no
C28 C33 H39 110.774 no
H37 C33 H38 109.434 no
H37 C33 H39 109.441 no
H38 C33 H39 109.447 no
C29 C34 H40 109.687 no
C29 C34 H41 109.194 no
C29 C34 H42 109.618 no
H40 C34 H41 109.447 no
H40 C34 H42 109.438 no
H41 C34 H42 109.443 no
C30 C35 H43 109.233 no
C30 C35 H44 108.833 no
C30 C35 H45 110.446 no
H43 C35 H44 109.414 no
H43 C35 H45 109.450 no
H44 C35 H45 109.446 no
N3 C37 H46 107.383 no
C38 C37 H46 108.471 no
C39 C37 H46 107.714 no
N4 C38 H47 112.673 no
C37 C38 H47 111.414 no
C45 C38 H47 110.558 no
C39 C40 H48 119.974 no
C41 C40 H48 119.099 no
C40 C41 H49 120.798 no
C42 C41 H49 119.990 no
C41 C42 H50 119.592 no
C43 C42 H50 120.039 no
C42 C43 H51 120.028 no
C44 C43 H51 120.655 no
C39 C44 H52 119.815 no
C43 C44 H52 118.535 no
C45 C46 H53 119.914 no
C47 C46 H53 120.268 no
C46 C47 H54 120.305 no
C48 C47 H54 118.877 no
C47 C48 H55 120.778 no
C49 C48 H55 120.195 no
C48 C49 H56 119.014 no
C50 C49 H56 119.226 no

loop_
_geom_bond_atom_site_label_1
_geom_bond_atom_site_label_2
_geom_bond_distance
_geom_bond_publ_flag
Ir1 N1 2.160(6) yes
Ir1 N2 2.133(6) yes
Ir1 C1 2.187(8) yes
Ir1 C2 2.184(6) yes
Ir1 C3 2.140(7) yes
Ir1 C4 2.195(8) yes
Ir1 C5 2.238(9) yes
Ir1 C25 2.072(9) yes
Ir2 N3 2.159(8) yes
Ir2 N4 2.145(6) yes
Ir2 C26 2.217(9) yes
Ir2 C27 2.178(9) yes
Ir2 C28 2.151(8) yes
Ir2 C29 2.163(7) yes
Ir2 C30 2.233(7) yes
Ir2 C50 2.069(7) yes
S1 O1 1.437(6) yes
S1 O2 1.459(5) yes
S1 N2 1.553(7) yes
S1 C11 1.829(12) yes
S2 O3 1.448(6) yes
S2 O4 1.431(7) yes
S2 N4 1.536(7) yes
S2 C36 1.833(9) yes
F1 C11 1.320(9) yes
F2 C11 1.320(11) yes
F3 C11 1.347(11) yes
F4 C36 1.325(14) yes
F5 C36 1.343(12) yes
F6 C36 1.316(11) yes
N1 C12 1.538(9) yes
N2 C13 1.470(9) yes
N3 C37 1.530(10) yes
N4 C38 1.428(10) yes
C1 C2 1.438(11) yes
C1 C5 1.439(15) yes
C1 C6 1.514(14) yes
C2 C3 1.439(13) yes
C2 C7 1.482(13) yes
C3 C4 1.466(13) yes
C3 C8 1.491(12) yes
C4 C5 1.439(13) yes
C4 C9 1.496(14) yes
C5 C10 1.498(14) yes
C12 C13 1.553(12) yes
C12 C14 1.492(11) yes
C13 C20 1.502(11) yes
C14 C15 1.411(13) yes
C14 C19 1.395(10) yes
C15 C16 1.358(14) yes
C16 C17 1.438(13) yes
C17 C18 1.363(19) yes
C18 C19 1.385(13) yes
C20 C21 1.403(12) yes
C20 C25 1.397(10) yes
C21 C22 1.395(11) yes
C22 C23 1.425(10) yes
C23 C24 1.372(13) yes
C24 C25 1.406(12) yes
C26 C27 1.452(12) yes
C26 C30 1.419(12) yes
C26 C31 1.472(13) yes
C27 C28 1.458(11) yes
C27 C32 1.518(12) yes
C28 C29 1.433(12) yes
C28 C33 1.500(12) yes
C29 C30 1.423(13) yes
C29 C34 1.477(12) yes
C30 C35 1.518(14) yes
C37 C38 1.564(11) yes
C37 C39 1.495(12) yes
C38 C45 1.494(12) yes
C39 C40 1.412(12) yes
C39 C44 1.360(13) yes
C40 C41 1.376(14) yes
C41 C42 1.419(15) yes
C42 C43 1.375(14) yes
C43 C44 1.406(13) yes
C45 C46 1.414(10) yes
C45 C50 1.392(12) yes
C46 C47 1.353(13) yes
C47 C48 1.406(14) yes
C48 C49 1.391(11) yes
C49 C50 1.411(13) yes
N1 H1 0.970 no
N1 H2 0.970 no
N3 H29 0.970 no
N3 H30 0.970 no
C6 H3 0.960 no
C6 H4 0.960 no
C6 H5 0.960 no
C7 H6 0.960 no
C7 H7 0.960 no
C7 H8 0.960 no
C8 H9 0.960 no
C8 H10 0.960 no
C8 H11 0.960 no
C9 H12 0.960 no
C9 H13 0.960 no
C9 H14 0.960 no
C10 H15 0.960 no
C10 H16 0.960 no
C10 H17 0.960 no
C12 H18 0.980 no
C13 H19 0.980 no
C15 H20 0.930 no
C16 H21 0.930 no
C17 H22 0.930 no
C18 H23 0.930 no
C19 H24 0.930 no
C21 H25 0.930 no
C22 H26 0.930 no
C23 H27 0.930 no
C24 H28 0.930 no
C31 H31 0.960 no
C31 H32 0.960 no
C31 H33 0.960 no
C32 H34 0.960 no
C32 H35 0.960 no
C32 H36 0.960 no
C33 H37 0.960 no
C33 H38 0.960 no
C33 H39 0.960 no
C34 H40 0.960 no
C34 H41 0.960 no
C34 H42 0.960 no
C35 H43 0.960 no
C35 H44 0.960 no
C35 H45 0.960 no
C37 H46 0.980 no
C38 H47 0.980 no
C40 H48 0.930 no
C41 H49 0.930 no
C42 H50 0.930 no
C43 H51 0.930 no
C44 H52 0.930 no
C46 H53 0.930 no
C47 H54 0.930 no
C48 H55 0.930 no
C49 H56 0.930 no

loop_
_geom_contact_atom_site_label_1
_geom_contact_atom_site_label_2
_geom_contact_distance
_geom_contact_publ_flag
_geom_contact_site_symmetry_2
S1 C20 3.532(9) no .
F1 O1 2.978(10) no .
F1 N2 3.119(9) no .
F1 C6 3.215(12) no .
F2 O2 2.886(9) no .
F2 N2 3.105(10) no .
F2 C13 3.226(11) no .
F2 C20 3.218(11) no .
F2 C21 3.542(10) no .
F3 O1 2.972(11) no .
F3 O2 2.924(10) no .
F4 O3 2.925(9) no .
F4 N4 3.121(9) no .
F4 C31 3.232(10) no .
F5 O3 3.002(8) no .
F5 O4 2.908(11) no .
F6 O4 2.932(9) no .
F6 N4 3.029(7) no .
F6 C38 3.220(10) no .
F6 C45 3.327(10) no .
O1 C1 3.556(9) no .
O1 C6 3.223(9) no .
O1 C10 3.393(12) no .
O2 C13 2.916(10) no .
O3 C26 3.508(11) no .
O3 C31 3.181(13) no .
O3 C35 3.499(10) no .
O4 C38 2.904(10) no .
O4 C40 3.524(10) no .
N1 C9 3.275(11) no .
N1 C15 3.018(11) no .
N1 C20 2.885(12) no .
N2 C14 3.038(10) no .
N2 C15 3.132(12) no .
N3 C34 3.301(10) no .
N3 C40 3.013(12) no .
N3 C45 2.882(9) no .
N4 C39 3.079(11) no .
N4 C40 3.184(11) no .
C6 C7 3.156(15) no .
C6 C10 3.214(16) no .
C7 C8 3.222(15) no .
C7 C24 3.491(12) no .
C8 C9 3.187(14) no .
C9 C10 3.210(15) no .
C11 C13 3.437(13) no .
C12 C21 3.423(12) no .
C12 C25 3.095(11) no .
C13 C15 3.309(13) no .
C13 C19 3.536(11) no .
C14 C17 2.819(14) no .
C15 C18 2.753(12) no .
C16 C19 2.776(15) no .
C20 C23 2.756(11) no .
C21 C24 2.793(9) no .
C22 C25 2.845(13) no .
C31 C32 3.152(14) no .
C31 C35 3.149(14) no .
C32 C33 3.284(14) no .
C32 C49 3.570(14) no .
C33 C34 3.129(15) no .
C33 C49 3.599(10) no .
C34 C35 3.239(15) no .
C36 C38 3.453(13) no .
C37 C46 3.409(11) no .
C37 C50 3.081(13) no .
C38 C40 3.318(11) no .
C38 C44 3.529(13) no .
C39 C42 2.791(14) no .
C40 C43 2.780(14) no .
C41 C44 2.776(12) no .
C45 C48 2.776(13) no .
C46 C49 2.774(13) no .
C47 C50 2.816(11) no .
F1 C7 3.583(13) no 2_756
F2 C7 3.508(11) no 2_756
F4 C32 3.447(11) no 2_755
F5 C34 3.467(13) no 4_645
F6 C7 3.514(11) no 2_756
F6 C8 3.426(9) no 2_756
F6 C32 3.448(12) no 2_755
O1 N1 2.926(9) no 4_656
O2 C8 3.378(12) no 4_656
O2 C43 3.494(10) no .
O2 C44 3.223(10) no .
O3 N3 2.880(9) no 4_645
O4 C21 3.176(11) no .
O4 C22 3.250(10) no .
O4 C33 3.493(12) no 4_645
N1 O1 2.926(9) no 4_646
N3 O3 2.880(9) no 4_655
C7 F1 3.583(13) no 2_756
C7 F2 3.508(11) no 2_756
C7 F6 3.514(11) no 2_756
C8 F6 3.426(9) no 2_756
C8 O2 3.378(12) no 4_646
C21 O4 3.176(11) no .
C22 O4 3.250(10) no .
C32 F4 3.447(11) no 2_755
C32 F6 3.448(12) no 2_755
C33 O4 3.493(12) no 4_655
C34 F5 3.467(13) no 4_655
C43 O2 3.494(10) no .
C44 O2 3.223(10) no .
Ir1 H3 3.4060 no .
Ir1 H8 3.3679 no .
Ir1 H11 3.3386 no .
Ir1 H12 3.2548 no .
Ir1 H17 3.3623 no .
Ir1 H20 3.4113 no .
Ir1 H28 3.3002 no .
Ir2 H33 3.4578 no .
Ir2 H36 3.4047 no .
Ir2 H39 3.3172 no .
Ir2 H40 3.2832 no .
Ir2 H41 3.5844 no .
Ir2 H43 3.4272 no .
Ir2 H48 3.5350 no .
Ir2 H56 3.2754 no .
S1 H19 2.6403 no .
S1 H20 3.2451 no .
S2 H33 3.2604 no .
S2 H47 2.6399 no .
S2 H48 3.1913 no .
F1 H3 2.3206 no .
F1 H4 3.5010 no .
F1 H8 3.5435 no .
F2 H19 2.9639 no .
F4 H32 2.8947 no .
F4 H33 2.8098 no .
F4 H36 3.3700 no .
F6 H47 2.9579 no .
O1 H3 3.0587 no .
O1 H4 2.7346 no .
O1 H16 2.8740 no .
O1 H17 3.2700 no .
O1 H20 3.3675 no .
O2 H19 2.4639 no .
O2 H20 3.5712 no .
O3 H33 2.2963 no .
O3 H43 2.6767 no .
O3 H48 3.3020 no .
O4 H47 2.4844 no .
O4 H48 3.4324 no .
N1 H12 2.7728 no .
N1 H13 3.4192 no .
N1 H19 3.3323 no .
N1 H20 2.8049 no .
N2 H1 3.4333 no .
N2 H2 3.2175 no .
N2 H18 3.2435 no .
N2 H20 2.6718 no .
N3 H40 2.8137 no .
N3 H41 3.4586 no .
N3 H47 3.3238 no .
N3 H48 2.7941 no .
N4 H29 3.4366 no .
N4 H30 3.1481 no .
N4 H46 3.2120 no .
N4 H48 2.7624 no .
C1 H6 2.8562 no .
C1 H7 3.3527 no .
C1 H8 2.8523 no .
C1 H15 3.2214 no .
C1 H16 2.6782 no .
C1 H17 3.2178 no .
C2 H3 2.8490 no .
C2 H4 3.3696 no .
C2 H5 2.8596 no .
C2 H9 2.8843 no .
C2 H10 3.3772 no .
C2 H11 2.8818 no .
C2 H28 3.2058 no .
C3 H6 3.1723 no .
C3 H7 2.6566 no .
C3 H8 3.2344 no .
C3 H12 3.2270 no .
C3 H13 2.6593 no .
C3 H14 3.2469 no .
C3 H28 3.3561 no .
C4 H2 3.2922 no .
C4 H9 3.1491 no .
C4 H10 2.6681 no .
C4 H11 3.2785 no .
C4 H15 2.8842 no .
C4 H16 3.3724 no .
C4 H17 2.8715 no .
C5 H3 3.2609 no .
C5 H4 2.6883 no .
C5 H5 3.1807 no .
C5 H12 2.8800 no .
C5 H13 3.3579 no .
C5 H14 2.8774 no .
C6 H6 3.1159 no .
C6 H8 3.1244 no .
C6 H16 2.7816 no .
C7 H3 3.1135 no .
C7 H5 3.1223 no .
C7 H9 3.2141 no .
C7 H11 3.1849 no .
C7 H28 2.8679 no .
C8 H7 2.7947 no .
C8 H13 2.7276 no .
C8 H28 3.2712 no .
C9 H2 2.9993 no .
C9 H10 2.7491 no .
C9 H15 3.2015 no .
C9 H17 3.1652 no .
C10 H4 2.7915 no .
C10 H12 3.2096 no .
C10 H14 3.1724 no .
C10 H20 3.2930 no .
C11 H3 3.3142 no .
C11 H19 3.3728 no .
C12 H20 2.7140 no .
C12 H24 2.6225 no .
C12 H25 3.5742 no .
C13 H1 2.8999 no .
C13 H2 3.1039 no .
C13 H20 3.2322 no .
C13 H25 2.7362 no .
C14 H1 2.9517 no .
C14 H2 2.2149 no .
C14 H19 2.7545 no .
C14 H21 3.2587 no .
C14 H23 3.2456 no .
C15 H2 2.5480 no .
C15 H17 3.3012 no .
C15 H18 3.3195 no .
C15 H19 3.5427 no .
C15 H22 3.2614 no .
C15 H24 3.2473 no .
C16 H23 3.2426 no .
C17 H20 3.2635 no .
C17 H24 3.2326 no .
C18 H21 3.2384 no .
C19 H2 3.2907 no .
C19 H18 2.4930 no .
C19 H19 3.4356 no .
C19 H20 3.2354 no .
C19 H22 3.2435 no .
C20 H1 2.9935 no .
C20 H18 2.6244 no .
C20 H26 3.2642 no .
C20 H28 3.2428 no .
C21 H18 3.1883 no .
C21 H19 2.6795 no .
C21 H27 3.2485 no .
C22 H28 3.2644 no .
C23 H25 3.2592 no .
C24 H7 3.2459 no .
C24 H8 3.1532 no .
C24 H11 3.0940 no .
C24 H26 3.2769 no .
C25 H1 2.8654 no .
C25 H8 3.3423 no .
C25 H11 3.4225 no .
C25 H18 3.3682 no .
C25 H19 3.2484 no .
C25 H25 3.2884 no .
C25 H27 3.2576 no .
C26 H34 2.8761 no .
C26 H35 3.3837 no .
C26 H36 2.8893 no .
C26 H43 2.8526 no .
C26 H44 3.3551 no .
C26 H45 2.8612 no .
C27 H31 3.1396 no .
C27 H32 2.6334 no .
C27 H33 3.2376 no .
C27 H37 2.8896 no .
C27 H38 3.3887 no .
C27 H39 2.8923 no .
C27 H56 3.2057 no .
C28 H34 3.2206 no .
C28 H35 2.7413 no .
C28 H36 3.3184 no .
C28 H40 3.1930 no .
C28 H41 2.5939 no .
C28 H42 3.1327 no .
C28 H56 3.2203 no .
C29 H30 3.3190 no .
C29 H37 3.1663 no .
C29 H38 2.6746 no .
C29 H39 3.2606 no .
C29 H43 3.2391 no .
C29 H44 2.6953 no .
C29 H45 3.2154 no .
C30 H31 2.8360 no .
C30 H32 3.3293 no .
C30 H33 2.8248 no .
C30 H40 2.8610 no .
C30 H41 3.3494 no .
C30 H42 2.8637 no .
C31 H34 3.1064 no .
C31 H36 3.1384 no .
C31 H43 3.1477 no .
C31 H45 3.0957 no .
C32 H32 2.6986 no .
C32 H37 3.2611 no .
C32 H39 3.2529 no .
C32 H56 2.9938 no .
C33 H35 2.8755 no .
C33 H41 2.6664 no .
C33 H56 2.9635 no .
C34 H29 3.5699 no .
C34 H30 3.1347 no .
C34 H38 2.6957 no .
C34 H44 2.8285 no .
C35 H31 3.1381 no .
C35 H33 3.0845 no .
C35 H40 3.2161 no .
C35 H42 3.2132 no .
C35 H48 3.4969 no .
C36 H33 3.4760 no .
C36 H47 3.3777 no .
C37 H48 2.7070 no .
C37 H52 2.6002 no .
C37 H53 3.5732 no .
C38 H29 2.9444 no .
C38 H30 3.0723 no .
C38 H48 3.2672 no .
C38 H53 2.7659 no .
C39 H29 2.9393 no .
C39 H30 2.2091 no .
C39 H47 2.7600 no .
C39 H49 3.2685 no .
C39 H51 3.2487 no .
C40 H30 2.4798 no .
C40 H46 3.3041 no .
C40 H47 3.5336 no .
C40 H50 3.2451 no .
C40 H52 3.2324 no .
C41 H51 3.2635 no .
C42 H48 3.2489 no .
C42 H52 3.2290 no .
C43 H49 3.2569 no .
C44 H30 3.2907 no .
C44 H46 2.4837 no .
C44 H47 3.4224 no .
C44 H48 3.2257 no .
C44 H50 3.2422 no .
C45 H29 3.0412 no .
C45 H46 2.5514 no .
C45 H54 3.2396 no .
C45 H56 3.2325 no .
C46 H46 3.1267 no .
C46 H47 2.6964 no .
C46 H55 3.2365 no .
C47 H56 3.2472 no .
C48 H53 3.2411 no .
C49 H35 3.2382 no .
C49 H36 3.3626 no .
C49 H39 2.8116 no .
C49 H54 3.2441 no .
C50 H29 2.9202 no .
C50 H36 3.4296 no .
C50 H39 3.2543 no .
C50 H46 3.2997 no .
C50 H47 3.2215 no .
C50 H53 3.2813 no .
C50 H55 3.2835 no .
H1 H12 3.2477 no .
H1 H13 3.5774 no .
H1 H18 1.9029 no .
H2 H12 2.2752 no .
H2 H13 3.2079 no .
H2 H18 2.3889 no .
H2 H20 2.4447 no .
H3 H6 3.1934 no .
H3 H8 2.7904 no .
H3 H16 3.4567 no .
H4 H15 3.3947 no .
H4 H16 2.1295 no .
H4 H17 3.4421 no .
H5 H6 2.7904 no .
H5 H8 3.2075 no .
H5 H16 3.3608 no .
H6 H9 3.5786 no .
H7 H9 2.7015 no .
H7 H11 2.5962 no .
H7 H28 2.4462 no .
H8 H28 2.6859 no .
H9 H13 3.2863 no .
H10 H12 3.3782 no .
H10 H13 2.0642 no .
H10 H14 3.3689 no .
H11 H13 3.4182 no .
H11 H28 2.4958 no .
H12 H15 3.3226 no .
H12 H17 2.8786 no .
H12 H20 3.2669 no .
H14 H15 2.8775 no .
H14 H17 3.2306 no .
H17 H20 2.4242 no .
H18 H19 2.4653 no .
H18 H24 2.2801 no .
H18 H25 3.2422 no .
H19 H24 3.4827 no .
H19 H25 2.5365 no .
H20 H21 2.2896 no .
H21 H22 2.3830 no .
H22 H23 2.2847 no .
H23 H24 2.2955 no .
H25 H26 2.3326 no .
H26 H27 2.3538 no .
H27 H28 2.2736 no .
H29 H40 3.1302 no .
H29 H41 3.4700 no .
H29 H46 1.8960 no .
H30 H40 2.4108 no .
H30 H41 3.4000 no .
H30 H46 2.3977 no .
H30 H48 2.3339 no .
H31 H34 3.4346 no .
H31 H43 3.2742 no .
H31 H45 2.7944 no .
H32 H34 2.5763 no .
H32 H36 2.5207 no .
H33 H43 2.7929 no .
H33 H45 3.1280 no .
H35 H37 2.7662 no .
H35 H39 2.6837 no .
H35 H56 2.4851 no .
H36 H56 2.9733 no .
H37 H41 3.2476 no .
H37 H56 3.4546 no .
H38 H40 3.3654 no .
H38 H41 2.0030 no .
H38 H42 3.2701 no .
H39 H41 3.3410 no .
H39 H56 2.1433 no .
H40 H44 2.6637 no .
H42 H44 2.6919 no .
H43 H48 2.9419 no .
H44 H48 3.3712 no .
H46 H47 2.4875 no .
H46 H52 2.2660 no .
H46 H53 3.2156 no .
H47 H52 3.4682 no .
H47 H53 2.5591 no .
H48 H49 2.3055 no .
H49 H50 2.3453 no .
H50 H51 2.3076 no .
H51 H52 2.3243 no .
H53 H54 2.2908 no .
H54 H55 2.3314 no .
H55 H56 2.3094 no .
S1 H1 3.5321 no 4_656
S1 H10 3.4175 no 4_656
S2 H29 3.3467 no 4_645
S2 H38 3.5961 no 4_645
S2 H41 3.4381 no 4_645
F1 H3 3.2093 no 2_756
F1 H5 3.5098 no 2_756
F1 H6 3.2965 no 2_756
F1 H8 2.9740 no 2_756
F2 H6 2.8082 no 2_756
F2 H8 3.3933 no 2_756
F2 H47 2.9606 no .
F2 H52 3.2721 no .
F2 H53 2.7948 no .
F3 H12 3.5502 no 4_656
F3 H13 3.1745 no 4_656
F3 H45 2.9942 no 4_655
F3 H53 3.3207 no .
F4 H32 3.0162 no 2_755
F4 H34 3.0923 no 2_755
F4 H36 2.9067 no 2_755
F5 H9 3.0660 no 2_756
F5 H40 3.0627 no 4_645
F5 H41 3.0938 no 4_645
F6 H6 3.1868 no 2_756
F6 H7 3.1511 no 2_756
F6 H9 2.5332 no 2_756
F6 H34 2.6818 no 2_755
F6 H36 3.4547 no 2_755
O1 H1 2.1442 no 4_656
O1 H2 2.8898 no 4_656
O1 H10 3.3949 no 4_656
O1 H13 3.3611 no 4_656
O2 H10 2.5275 no 4_656
O2 H11 3.4770 no 4_656
O2 H13 3.1293 no 4_656
O2 H31 3.4679 no 4_655
O2 H51 3.0659 no .
O2 H52 2.5115 no .
O3 H29 2.0006 no 4_645
O3 H30 2.9602 no 4_645
O3 H41 3.4282 no 4_645
O3 H46 3.3630 no 4_645
O4 H25 2.5988 no .
O4 H26 2.7402 no .
O4 H38 2.5906 no 4_645
O4 H41 2.7164 no 4_645
N1 H4 3.5411 no 4_646
N1 H16 3.2402 no 4_646
C3 H34 3.4656 no 1_556
C4 H34 3.5635 no 1_556
C5 H37 3.3513 no 1_556
C6 H18 3.5434 no 4_656
C6 H24 3.5130 no 4_656
C7 H53 3.5378 no 2_756
C10 H1 3.2459 no 4_656
C10 H18 3.0446 no 4_656
C10 H37 2.9036 no 1_556
C11 H6 3.5980 no 2_756
C11 H53 3.5710 no .
C12 H4 3.3133 no 4_646
C12 H16 3.0054 no 4_646
C13 H51 3.5008 no .
C14 H51 3.2761 no .
C16 H11 3.1830 no 4_656
C16 H27 3.1829 no 3_455
C16 H27 3.5327 no 4_656
C16 H28 3.4520 no 4_656
C17 H27 3.2158 no 3_455
C17 H42 3.0189 no 2_655
C18 H42 3.0137 no 2_655
C18 H51 3.3950 no .
C19 H4 3.3812 no 4_646
C19 H50 3.4638 no .
C19 H51 2.9675 no .
C20 H16 3.4786 no 4_646
C21 H15 3.1849 no 4_646
C21 H16 3.4699 no 4_646
C21 H38 3.4233 no 4_645
C22 H7 3.1375 no 2_756
C22 H15 3.3068 no 4_646
C22 H17 3.4927 no 4_646
C22 H22 3.3485 no 3_545
C22 H38 3.5481 no 4_645
C22 H41 3.4662 no 4_645
C23 H7 3.1155 no 2_756
C23 H8 3.5891 no 2_756
C23 H17 3.5394 no 4_646
C23 H21 3.4628 no 3_545
C23 H21 3.0238 no 4_646
C23 H22 3.2943 no 3_545
C23 H27 3.2491 no 2_756
C23 H28 2.9711 no 2_756
C24 H8 3.5049 no 2_756
C24 H21 2.9677 no 4_646
C24 H27 3.2158 no 2_756
C24 H28 3.2719 no 2_756
C26 H13 3.5602 no 1_554
C26 H14 3.0926 no 1_554
C27 H14 3.0540 no 1_554
C28 H14 2.8618 no 1_554
C28 H15 3.4465 no 1_554
C29 H14 2.8042 no 1_554
C30 H14 2.9336 no 1_554
C31 H46 3.4979 no 4_645
C31 H52 3.3476 no 4_645
C32 H36 3.4633 no 2_755
C33 H14 3.5905 no 1_554
C33 H15 2.8190 no 1_554
C33 H25 3.4650 no 4_655
C33 H49 3.5018 no 4_655
C34 H14 3.4914 no 1_554
C34 H22 3.2687 no 2_655
C34 H23 3.1901 no 2_655
C34 H26 3.3346 no 4_655
C35 H46 3.3069 no 4_645
C36 H9 3.3046 no 2_756
C36 H34 3.4493 no 2_755
C41 H39 3.0687 no 4_645
C41 H55 3.1269 no 3_445
C41 H55 3.5840 no 4_645
C41 H56 3.4672 no 4_645
C42 H24 3.4235 no .
C42 H55 3.0965 no 3_445
C43 H19 2.8698 no .
C43 H24 3.4949 no .
C44 H19 3.0310 no .
C44 H31 3.2617 no 4_655
C46 H5 3.3852 no 2_756
C46 H6 3.3038 no 2_756
C46 H35 3.5946 no 2_755
C46 H43 3.5566 no 4_655
C46 H45 3.4055 no 4_655
C47 H5 3.3744 no 2_756
C47 H35 3.1156 no 2_755
C47 H44 3.4349 no 4_655
C47 H50 3.4995 no 3_555
C48 H35 2.8379 no 2_755
C48 H49 3.4555 no 3_555
C48 H49 3.0780 no 4_655
C48 H50 3.2088 no 3_555
C48 H56 3.0714 no 2_755
C49 H35 3.0925 no 2_755
C49 H36 3.4671 no 2_755
C49 H49 2.9931 no 4_655
C49 H55 3.4069 no 2_755
C49 H56 3.2104 no 2_755
H1 S1 3.5321 no 4_646
H1 O1 2.1442 no 4_646
H1 C10 3.2459 no 4_646
H1 H4 2.8648 no 4_646
H1 H16 2.4099 no 4_646
H1 H17 3.2952 no 4_646
H2 O1 2.8898 no 4_646
H2 H4 3.3274 no 4_646
H3 F1 3.2093 no 2_756
H4 N1 3.5411 no 4_656
H4 C12 3.3133 no 4_656
H4 C19 3.3812 no 4_656
H4 H1 2.8648 no 4_656
H4 H2 3.3274 no 4_656
H4 H18 2.6202 no 4_656
H4 H24 2.9442 no 4_656
H5 F1 3.5098 no 2_756
H5 C46 3.3852 no 2_756
H5 C47 3.3744 no 2_756
H5 H24 3.1840 no 4_656
H5 H53 2.8141 no 2_756
H5 H54 2.8005 no 2_756
H6 F1 3.2965 no 2_756
H6 F2 2.8082 no 2_756
H6 F6 3.1868 no 2_756
H6 C11 3.5980 no 2_756
H6 C46 3.3038 no 2_756
H6 H47 3.2416 no 2_756
H6 H53 2.6140 no 2_756
H7 F6 3.1511 no 2_756
H7 C22 3.1375 no 2_756
H7 C23 3.1155 no 2_756
H7 H26 3.2449 no 2_756
H7 H27 3.2424 no 2_756
H8 F1 2.9740 no 2_756
H8 F2 3.3933 no 2_756
H8 C23 3.5891 no 2_756
H8 C24 3.5049 no 2_756
H8 H8 3.2951 no 2_756
H9 F5 3.0660 no 2_756
H9 F6 2.5332 no 2_756
H9 C36 3.3046 no 2_756
H9 H34 3.0666 no 1_556
H10 S1 3.4175 no 4_646
H10 O1 3.3949 no 4_646
H10 O2 2.5275 no 4_646
H10 H31 3.2122 no 1_556
H11 O2 3.4770 no 4_646
H11 C16 3.1830 no 4_646
H11 H21 2.8456 no 4_646
H12 F3 3.5502 no 4_646
H13 F3 3.1745 no 4_646
H13 O1 3.3611 no 4_646
H13 O2 3.1293 no 4_646
H13 C26 3.5602 no 1_556
H13 H31 3.1696 no 1_556
H13 H45 3.5338 no 1_556
H14 C26 3.0926 no 1_556
H14 C27 3.0540 no 1_556
H14 C28 2.8618 no 1_556
H14 C29 2.8042 no 1_556
H14 C30 2.9336 no 1_556
H14 C33 3.5905 no 1_556
H14 C34 3.4914 no 1_556
H14 H37 3.3152 no 1_556
H14 H42 3.2036 no 1_556
H14 H45 3.5412 no 1_556
H15 C21 3.1849 no 4_656
H15 C22 3.3068 no 4_656
H15 C28 3.4465 no 1_556
H15 C33 2.8190 no 1_556
H15 H18 3.2019 no 4_656
H15 H25 3.1919 no 4_656
H15 H26 3.4485 no 4_656
H15 H37 2.0506 no 1_556
H15 H38 2.8964 no 1_556
H15 H39 3.5815 no 1_556
H16 N1 3.2402 no 4_656
H16 C12 3.0054 no 4_656
H16 C20 3.4786 no 4_656
H16 C21 3.4699 no 4_656
H16 H1 2.4099 no 4_656
H16 H18 2.1627 no 4_656
H16 H37 3.2521 no 1_556
H17 C22 3.4927 no 4_656
H17 C23 3.5394 no 4_656
H17 H1 3.2952 no 4_656
H17 H18 3.5390 no 4_656
H18 C6 3.5434 no 4_646
H18 C10 3.0446 no 4_646
H18 H4 2.6202 no 4_646
H18 H15 3.2019 no 4_646
H18 H16 2.1627 no 4_646
H18 H17 3.5390 no 4_646
H19 C43 2.8698 no .
H19 C44 3.0310 no .
H19 H51 2.6671 no .
H19 H52 2.9613 no .
H21 C23 3.4628 no 3_455
H21 C23 3.0238 no 4_656
H21 C24 2.9677 no 4_656
H21 H11 2.8456 no 4_656
H21 H27 2.5658 no 3_455
H21 H27 2.6857 no 4_656
H21 H28 2.5765 no 4_656
H22 C22 3.3485 no 3_455
H22 C23 3.2943 no 3_455
H22 C34 3.2687 no 2_655
H22 H26 2.8096 no 3_455
H22 H27 2.6515 no 3_455
H22 H41 3.3526 no 2_655
H22 H42 2.4522 no 2_655
H23 C34 3.1901 no 2_655
H23 H40 3.1624 no 2_655
H23 H42 2.4084 no 2_655
H23 H44 2.8267 no 2_655
H23 H54 3.5608 no 3_445
H24 C6 3.5130 no 4_646
H24 C42 3.4235 no .
H24 C43 3.4949 no .
H24 H4 2.9442 no 4_646
H24 H5 3.1840 no 4_646
H24 H50 2.9239 no .
H24 H51 3.0117 no .
H24 H54 2.8358 no 3_445
H25 O4 2.5988 no .
H25 C33 3.4650 no 4_645
H25 H15 3.1919 no 4_646
H25 H37 3.3201 no 4_645
H25 H38 2.8144 no 4_645
H25 H47 3.3790 no .
H26 O4 2.7402 no .
H26 C34 3.3346 no 4_645
H26 H7 3.2449 no 2_756
H26 H15 3.4485 no 4_646
H26 H22 2.8096 no 3_545
H26 H38 3.1027 no 4_645
H26 H41 2.6355 no 4_645
H26 H42 3.1759 no 4_645
H27 C16 3.1829 no 3_545
H27 C16 3.5327 no 4_646
H27 C17 3.2158 no 3_545
H27 C23 3.2491 no 2_756
H27 C24 3.2158 no 2_756
H27 H7 3.2424 no 2_756
H27 H21 2.5658 no 3_545
H27 H21 2.6857 no 4_646
H27 H22 2.6515 no 3_545
H27 H27 2.6656 no 2_756
H27 H28 2.5677 no 2_756
H28 C16 3.4520 no 4_646
H28 C23 2.9711 no 2_756
H28 C24 3.2719 no 2_756
H28 H21 2.5765 no 4_646
H28 H27 2.5677 no 2_756
H28 H28 3.0830 no 2_756
H29 S2 3.3467 no 4_655
H29 O3 2.0006 no 4_655
H29 H33 2.9466 no 4_655
H29 H43 2.9073 no 4_655
H30 O3 2.9602 no 4_655
H30 H33 3.5027 no 4_655
H31 O2 3.4679 no 4_645
H31 C44 3.2617 no 4_645
H31 H10 3.2122 no 1_554
H31 H13 3.1696 no 1_554
H31 H46 3.1459 no 4_645
H31 H52 2.5946 no 4_645
H32 F4 3.0162 no 2_755
H33 H29 2.9466 no 4_645
H33 H30 3.5027 no 4_645
H33 H46 2.9738 no 4_645
H33 H52 3.3081 no 4_645
H34 F4 3.0923 no 2_755
H34 F6 2.6818 no 2_755
H34 C3 3.4656 no 1_554
H34 C4 3.5635 no 1_554
H34 C36 3.4493 no 2_755
H34 H9 3.0666 no 1_554
H35 C46 3.5946 no 2_755
H35 C47 3.1156 no 2_755
H35 C48 2.8379 no 2_755
H35 C49 3.0925 no 2_755
H35 H54 3.4789 no 2_755
H35 H55 3.0580 no 2_755
H35 H56 3.4355 no 2_755
H36 F4 2.9067 no 2_755
H36 F6 3.4547 no 2_755
H36 C32 3.4633 no 2_755
H36 C49 3.4671 no 2_755
H36 H36 2.5442 no 2_755
H36 H56 3.5982 no 2_755
H37 C5 3.3513 no 1_554
H37 C10 2.9036 no 1_554
H37 H14 3.3152 no 1_554
H37 H15 2.0506 no 1_554
H37 H16 3.2521 no 1_554
H37 H25 3.3201 no 4_655
H38 S2 3.5961 no 4_655
H38 O4 2.5906 no 4_655
H38 C21 3.4233 no 4_655
H38 C22 3.5481 no 4_655
H38 H15 2.8964 no 1_554
H38 H25 2.8144 no 4_655
H38 H26 3.1027 no 4_655
H39 C41 3.0687 no 4_655
H39 H15 3.5815 no 1_554
H39 H49 2.6218 no 4_655
H39 H55 3.3137 no 2_755
H40 F5 3.0627 no 4_655
H40 H23 3.1624 no 2_655
H41 S2 3.4381 no 4_655
H41 F5 3.0938 no 4_655
H41 O3 3.4282 no 4_655
H41 O4 2.7164 no 4_655
H41 C22 3.4662 no 4_655
H41 H22 3.3526 no 2_655
H41 H26 2.6355 no 4_655
H42 C17 3.0189 no 2_655
H42 C18 3.0137 no 2_655
H42 H14 3.2036 no 1_554
H42 H22 2.4522 no 2_655
H42 H23 2.4084 no 2_655
H42 H26 3.1759 no 4_655
H43 C46 3.5566 no 4_645
H43 H29 2.9073 no 4_645
H43 H46 2.8720 no 4_645
H44 C47 3.4349 no 4_645
H44 H23 2.8267 no 2_655
H44 H54 3.3912 no 4_645
H45 F3 2.9942 no 4_645
H45 C46 3.4055 no 4_645
H45 H13 3.5338 no 1_554
H45 H14 3.5412 no 1_554
H45 H46 2.8595 no 4_645
H45 H53 3.3225 no 4_645
H46 O3 3.3630 no 4_655
H46 C31 3.4979 no 4_655
H46 C35 3.3069 no 4_655
H46 H31 3.1459 no 4_655
H46 H33 2.9738 no 4_655
H46 H43 2.8720 no 4_655
H46 H45 2.8595 no 4_655
H47 F2 2.9606 no .
H47 H6 3.2416 no 2_756
H47 H25 3.3790 no .
H49 C33 3.5018 no 4_645
H49 C48 3.4555 no 3_445
H49 C48 3.0780 no 4_645
H49 C49 2.9931 no 4_645
H49 H39 2.6218 no 4_645
H49 H49 3.5746 no 2_655
H49 H55 2.5468 no 3_445
H49 H55 2.7522 no 4_645
H49 H56 2.5843 no 4_645
H50 C19 3.4638 no .
H50 C47 3.4995 no 3_445
H50 C48 3.2088 no 3_445
H50 H24 2.9239 no .
H50 H54 3.0422 no 3_445
H50 H55 2.4832 no 3_445
H51 O2 3.0659 no .
H51 C13 3.5008 no .
H51 C14 3.2761 no .
H51 C18 3.3950 no .
H51 C19 2.9675 no .
H51 H19 2.6671 no .
H51 H24 3.0117 no .
H52 F2 3.2721 no .
H52 O2 2.5115 no .
H52 C31 3.3476 no 4_655
H52 H19 2.9613 no .
H52 H31 2.5946 no 4_655
H52 H33 3.3081 no 4_655
H53 F2 2.7948 no .
H53 F3 3.3207 no .
H53 C7 3.5378 no 2_756
H53 C11 3.5710 no .
H53 H5 2.8141 no 2_756
H53 H6 2.6140 no 2_756
H53 H45 3.3225 no 4_655
H54 H5 2.8005 no 2_756
H54 H23 3.5608 no 3_555
H54 H24 2.8358 no 3_555
H54 H35 3.4789 no 2_755
H54 H44 3.3912 no 4_655
H54 H50 3.0422 no 3_555
H55 C41 3.1269 no 3_555
H55 C41 3.5840 no 4_655
H55 C42 3.0965 no 3_555
H55 C49 3.4069 no 2_755
H55 H35 3.0580 no 2_755
H55 H39 3.3137 no 2_755
H55 H49 2.5468 no 3_555
H55 H49 2.7522 no 4_655
H55 H50 2.4832 no 3_555
H55 H55 3.0895 no 2_755
H55 H56 2.6709 no 2_755
H56 C41 3.4672 no 4_655
H56 C48 3.0714 no 2_755
H56 C49 3.2104 no 2_755
H56 H35 3.4355 no 2_755
H56 H36 3.5982 no 2_755
H56 H49 2.5843 no 4_655
H56 H55 2.6709 no 2_755
H56 H56 2.9140 no 2_755

loop_
_geom_hbond_atom_site_label_D
_geom_hbond_atom_site_label_H
_geom_hbond_atom_site_label_A
_geom_hbond_site_symmetry_A
_geom_hbond_distance_DA
_geom_hbond_distance_DH
_geom_hbond_distance_HA
_geom_hbond_angle_DHA
_geom_hbond_publ_flag
N1 H1 O1 4_646 2.926(9) 0.970 2.144 136.6 no
N3 H29 O3 4_655 2.880(9) 0.970 2.001 149.6 no

loop_
_geom_torsion_atom_site_label_1
_geom_torsion_atom_site_label_2
_geom_torsion_atom_site_label_3
_geom_torsion_atom_site_label_4
_geom_torsion
_geom_torsion_publ_flag
N1 Ir1 N2 S1 155.1(6) no
N1 Ir1 N2 C13 -42.7(4) no
N2 Ir1 N1 C12 14.5(4) no
N1 Ir1 C1 C2 118.1(5) no
N1 Ir1 C1 C5 -0.3(7) no
N1 Ir1 C1 C6 -123.0(7) no
C1 Ir1 N1 C12 119.7(6) no
N1 Ir1 C2 C1 -132.8(4) no
N1 Ir1 C2 C3 -14.1(7) no
N1 Ir1 C2 C7 106.1(7) no
C2 Ir1 N1 C12 -161.1(4) no
N1 Ir1 C3 C2 171.8(3) no
N1 Ir1 C3 C4 -72.8(4) no
N1 Ir1 C3 C8 47.6(8) no
C3 Ir1 N1 C12 -170.3(4) no
N1 Ir1 C4 C3 114.4(3) no
N1 Ir1 C4 C5 -126.9(3) no
N1 Ir1 C4 C9 -4.7(6) no
C4 Ir1 N1 C12 152.2(4) no
N1 Ir1 C5 C1 179.9(3) no
N1 Ir1 C5 C4 61.3(4) no
N1 Ir1 C5 C10 -59.5(8) no
C5 Ir1 N1 C12 119.5(4) no
N1 Ir1 C25 C20 56.7(5) no
N1 Ir1 C25 C24 -120.1(7) no
C25 Ir1 N1 C12 -64.6(4) no
N2 Ir1 C1 C2 -144.8(3) no
N2 Ir1 C1 C5 96.9(3) no
N2 Ir1 C1 C6 -25.8(8) no
C1 Ir1 N2 S1 3.4(7) no
C1 Ir1 N2 C13 165.5(4) no
N2 Ir1 C2 C1 53.6(6) no
N2 Ir1 C2 C3 172.2(3) no
N2 Ir1 C2 C7 -67.6(7) no
C2 Ir1 N2 S1 -28.5(8) no
C2 Ir1 N2 C13 133.6(4) no
N2 Ir1 C4 C3 -171.9(3) no
N2 Ir1 C4 C5 -53.2(5) no
N2 Ir1 C4 C9 69.0(8) no
C4 Ir1 N2 S1 75.0(7) no
C4 Ir1 N2 C13 -122.9(4) no
N2 Ir1 C5 C1 -96.7(3) no
N2 Ir1 C5 C4 144.7(3) no
N2 Ir1 C5 C10 23.9(8) no
C5 Ir1 N2 S1 43.6(7) no
C5 Ir1 N2 C13 -154.2(4) no
N2 Ir1 C25 C20 -21.5(5) no
N2 Ir1 C25 C24 161.8(8) no
C25 Ir1 N2 S1 -121.7(6) no
C25 Ir1 N2 C13 40.4(4) no
C1 Ir1 C2 C1 -0.0(4) no
C1 Ir1 C2 C3 118.7(6) no
C1 Ir1 C2 C7 -121.1(9) no
C2 Ir1 C1 C2 0.0(4) no
C2 Ir1 C1 C5 -118.4(6) no
C2 Ir1 C1 C6 118.9(10) no
C1 Ir1 C3 C2 -37.0(4) no
C1 Ir1 C3 C4 78.4(4) no
C1 Ir1 C3 C8 -161.1(8) no
C3 Ir1 C1 C2 37.4(4) no
C3 Ir1 C1 C5 -81.0(4) no
C3 Ir1 C1 C6 156.3(8) no
C1 Ir1 C4 C3 -81.7(4) no
C1 Ir1 C4 C5 37.0(3) no
C1 Ir1 C4 C9 159.2(7) no
C4 Ir1 C1 C2 81.4(4) no
C4 Ir1 C1 C5 -36.9(3) no
C4 Ir1 C1 C6 -159.6(8) no
C1 Ir1 C5 C1 -0.0(3) no
C1 Ir1 C5 C4 -118.6(6) no
C1 Ir1 C5 C10 120.6(9) no
C5 Ir1 C1 C2 118.4(6) no
C5 Ir1 C1 C5 0.0(3) no
C5 Ir1 C1 C6 -122.7(9) no
C1 Ir1 C25 C20 -125.8(5) no
C1 Ir1 C25 C24 57.4(8) no
C25 Ir1 C1 C2 -56.6(5) no
C25 Ir1 C1 C5 -174.9(3) no
C25 Ir1 C1 C6 62.4(8) no
C2 Ir1 C3 C2 0.0(4) no
C2 Ir1 C3 C4 115.4(6) no
C2 Ir1 C3 C8 -124.1(10) no
C3 Ir1 C2 C1 -118.7(6) no
C3 Ir1 C2 C3 0.0(4) no
C3 Ir1 C2 C7 120.2(8) no
C2 Ir1 C4 C3 -38.8(3) no
C2 Ir1 C4 C5 79.9(4) no
C2 Ir1 C4 C9 -158.0(7) no
C4 Ir1 C2 C1 -79.2(4) no
C4 Ir1 C2 C3 39.5(3) no
C4 Ir1 C2 C7 159.7(7) no
C2 Ir1 C5 C1 37.4(3) no
C2 Ir1 C5 C4 -81.2(4) no
C2 Ir1 C5 C10 158.0(8) no
C5 Ir1 C2 C1 -37.0(3) no
C5 Ir1 C2 C3 81.7(4) no
C5 Ir1 C2 C7 -158.1(7) no
C2 Ir1 C25 C20 -157.8(5) no
C2 Ir1 C25 C24 25.5(8) no
C25 Ir1 C2 C1 137.2(4) no
C25 Ir1 C2 C3 -104.1(4) no
C25 Ir1 C2 C7 16.1(7) no
C3 Ir1 C4 C3 -0.0(4) no
C3 Ir1 C4 C5 118.7(6) no
C3 Ir1 C4 C9 -119.1(9) no
C4 Ir1 C3 C2 -115.4(6) no
C4 Ir1 C3 C4 -0.0(4) no
C4 Ir1 C3 C8 120.4(9) no
C3 Ir1 C5 C1 80.6(4) no
C3 Ir1 C5 C4 -38.0(3) no
C3 Ir1 C5 C10 -158.8(9) no
C5 Ir1 C3 C2 -79.0(4) no
C5 Ir1 C3 C4 36.4(4) no
C5 Ir1 C3 C8 156.8(8) no
C3 Ir1 C25 C20 162.5(5) no
C3 Ir1 C25 C24 -14.2(8) no
C25 Ir1 C3 C2 86.3(4) no
C25 Ir1 C3 C4 -158.3(3) no
C25 Ir1 C3 C8 -37.8(8) no
C4 Ir1 C5 C1 118.6(6) no
C4 Ir1 C5 C4 -0.0(3) no
C4 Ir1 C5 C10 -120.8(10) no
C5 Ir1 C4 C3 -118.7(6) no
C5 Ir1 C4 C5 0.0(4) no
C5 Ir1 C4 C9 122.2(8) no
C4 Ir1 C25 C20 139.5(5) no
C4 Ir1 C25 C24 -37.2(10) no
C25 Ir1 C4 C3 35.8(7) no
C25 Ir1 C4 C5 154.5(4) no
C25 Ir1 C4 C9 -83.3(7) no
N3 Ir2 N4 S2 146.0(5) no
N3 Ir2 N4 C38 -44.9(3) no
N4 Ir2 N3 C37 16.8(3) no
N3 Ir2 C26 C27 127.9(5) no
N3 Ir2 C26 C30 8.9(7) no
N3 Ir2 C26 C31 -113.7(6) no
C26 Ir2 N3 C37 119.7(5) no
N3 Ir2 C27 C26 -125.1(5) no
N3 Ir2 C27 C28 -8.8(7) no
N3 Ir2 C27 C32 114.4(6) no
C27 Ir2 N3 C37 -159.0(4) no
N3 Ir2 C28 C27 175.3(2) no
N3 Ir2 C28 C29 -68.0(4) no
N3 Ir2 C28 C33 53.7(7) no
C28 Ir2 N3 C37 -165.0(4) no
N3 Ir2 C29 C28 119.9(4) no
N3 Ir2 C29 C30 -122.3(4) no
N3 Ir2 C29 C34 2.8(7) no
C29 Ir2 N3 C37 159.4(4) no
N3 Ir2 C30 C26 -175.0(3) no
N3 Ir2 C30 C29 65.5(4) no
N3 Ir2 C30 C35 -55.4(7) no
C30 Ir2 N3 C37 125.5(4) no
N3 Ir2 C50 C45 55.0(5) no
N3 Ir2 C50 C49 -119.6(7) no
C50 Ir2 N3 C37 -62.1(4) no
N4 Ir2 C26 C27 -138.8(3) no
N4 Ir2 C26 C30 102.2(3) no
N4 Ir2 C26 C31 -20.4(8) no
C26 Ir2 N4 S2 -1.8(6) no
C26 Ir2 N4 C38 167.3(3) no
N4 Ir2 C27 C26 60.5(4) no
N4 Ir2 C27 C28 176.8(2) no
N4 Ir2 C27 C32 -60.0(7) no
C27 Ir2 N4 S2 -36.9(7) no
C27 Ir2 N4 C38 132.2(4) no
N4 Ir2 C29 C28 -169.4(3) no
N4 Ir2 C29 C30 -51.6(6) no
N4 Ir2 C29 C34 73.5(8) no
C29 Ir2 N4 S2 69.2(7) no
C29 Ir2 N4 C38 -121.7(5) no
N4 Ir2 C30 C26 -92.4(4) no
N4 Ir2 C30 C29 148.1(3) no
N4 Ir2 C30 C35 27.2(7) no
C30 Ir2 N4 S2 37.9(6) no
C30 Ir2 N4 C38 -153.0(4) no
N4 Ir2 C50 C45 -21.9(5) no
N4 Ir2 C50 C49 163.5(7) no
C50 Ir2 N4 S2 -130.0(6) no
C50 Ir2 N4 C38 39.1(4) no
C26 Ir2 C27 C26 0.0(3) no
C26 Ir2 C27 C28 116.3(5) no
C26 Ir2 C27 C32 -120.5(8) no
C27 Ir2 C26 C27 0.0(3) no
C27 Ir2 C26 C30 -118.9(5) no
C27 Ir2 C26 C31 118.4(8) no
C26 Ir2 C28 C27 -38.2(3) no
C26 Ir2 C28 C29 78.4(4) no
C26 Ir2 C28 C33 -159.9(7) no
C28 Ir2 C26 C27 39.0(3) no
C28 Ir2 C26 C30 -79.9(4) no
C28 Ir2 C26 C31 157.4(8) no
C26 Ir2 C29 C28 -81.8(4) no
C26 Ir2 C29 C30 36.1(4) no
C26 Ir2 C29 C34 161.1(8) no
C29 Ir2 C26 C27 82.4(4) no
C29 Ir2 C26 C30 -36.6(3) no
C29 Ir2 C26 C31 -159.2(8) no
C26 Ir2 C30 C26 0.0(4) no
C26 Ir2 C30 C29 -119.5(7) no
C26 Ir2 C30 C35 119.6(9) no
C30 Ir2 C26 C27 118.9(6) no
C30 Ir2 C26 C30 -0.0(4) no
C30 Ir2 C26 C31 -122.6(10) no
C26 Ir2 C50 C45 -126.2(5) no
C26 Ir2 C50 C49 59.2(8) no
C50 Ir2 C26 C27 -49.8(5) no
C50 Ir2 C26 C30 -168.7(3) no
C50 Ir2 C26 C31 68.7(8) no
C27 Ir2 C28 C27 -0.0(3) no
C27 Ir2 C28 C29 116.7(5) no
C27 Ir2 C28 C33 -121.6(8) no
C28 Ir2 C27 C26 -116.3(5) no
C28 Ir2 C27 C28 -0.0(3) no
C28 Ir2 C27 C32 123.2(8) no
C27 Ir2 C29 C28 -38.7(3) no
C27 Ir2 C29 C30 79.1(4) no
C27 Ir2 C29 C34 -155.8(8) no
C29 Ir2 C27 C26 -78.1(3) no
C29 Ir2 C27 C28 38.2(3) no
C29 Ir2 C27 C32 161.4(7) no
C27 Ir2 C30 C26 37.4(3) no
C27 Ir2 C30 C29 -82.0(4) no
C27 Ir2 C30 C35 157.0(7) no
C30 Ir2 C27 C26 -36.1(3) no
C30 Ir2 C27 C28 80.2(3) no
C30 Ir2 C27 C32 -156.6(7) no
C27 Ir2 C50 C45 -155.2(5) no
C27 Ir2 C50 C49 30.2(7) no
C50 Ir2 C27 C26 143.4(3) no
C50 Ir2 C27 C28 -100.3(3) no
C50 Ir2 C27 C32 22.8(6) no
C28 Ir2 C29 C28 -0.0(4) no
C28 Ir2 C29 C30 117.8(7) no
C28 Ir2 C29 C34 -117.1(9) no
C29 Ir2 C28 C27 -116.7(6) no
C29 Ir2 C28 C29 -0.0(4) no
C29 Ir2 C28 C33 121.7(9) no
C28 Ir2 C30 C26 81.4(4) no
C28 Ir2 C30 C29 -38.0(4) no
C28 Ir2 C30 C35 -159.0(8) no
C30 Ir2 C28 C27 -79.7(4) no
C30 Ir2 C28 C29 37.0(3) no
C30 Ir2 C28 C33 158.7(7) no
C28 Ir2 C50 C45 164.5(5) no
C28 Ir2 C50 C49 -10.1(7) no
C50 Ir2 C28 C27 89.2(4) no
C50 Ir2 C28 C29 -154.1(3) no
C50 Ir2 C28 C33 -32.4(7) no
C29 Ir2 C30 C26 119.5(7) no
C29 Ir2 C30 C29 -0.0(4) no
C29 Ir2 C30 C35 -120.9(9) no
C30 Ir2 C29 C28 -117.8(7) no
C30 Ir2 C29 C30 -0.0(4) no
C30 Ir2 C29 C34 125.1(9) no
C29 Ir2 C50 C45 140.2(5) no
C29 Ir2 C50 C49 -34.4(10) no
C50 Ir2 C29 C28 39.4(7) no
C50 Ir2 C29 C30 157.2(4) no
C50 Ir2 C29 C34 -77.7(8) no
O1 S1 N2 Ir1 -33.0(7) no
O1 S1 N2 C13 166.7(5) no
O1 S1 C11 F1 58.3(7) no
O1 S1 C11 F2 179.7(5) no
O1 S1 C11 F3 -62.1(5) no
O2 S1 N2 Ir1 -169.6(5) no
O2 S1 N2 C13 30.2(7) no
O2 S1 C11 F1 -178.2(6) no
O2 S1 C11 F2 -56.8(6) no
O2 S1 C11 F3 61.4(6) no
N2 S1 C11 F1 -59.4(7) no
N2 S1 C11 F2 62.0(6) no
N2 S1 C11 F3 -179.8(4) no
C11 S1 N2 Ir1 79.7(6) no
C11 S1 N2 C13 -80.5(5) no
O3 S2 N4 Ir2 -27.9(7) no
O3 S2 N4 C38 164.5(5) no
O3 S2 C36 F4 54.2(7) no
O3 S2 C36 F5 -64.8(7) no
O3 S2 C36 F6 174.6(6) no
O4 S2 N4 Ir2 -165.1(4) no
O4 S2 N4 C38 27.3(6) no
O4 S2 C36 F4 177.6(6) no
O4 S2 C36 F5 58.6(7) no
O4 S2 C36 F6 -62.1(7) no
N4 S2 C36 F4 -64.0(7) no
N4 S2 C36 F5 177.0(6) no
N4 S2 C36 F6 56.4(8) no
C36 S2 N4 Ir2 84.2(6) no
C36 S2 N4 C38 -83.4(6) no
Ir1 N1 C12 C13 14.9(7) no
Ir1 N1 C12 C14 -110.1(5) no
Ir1 N2 C13 C12 64.2(5) no
Ir1 N2 C13 C20 -51.6(6) no
S1 N2 C13 C12 -130.2(5) no
S1 N2 C13 C20 114.0(5) no
Ir2 N3 C37 C38 11.7(6) no
Ir2 N3 C37 C39 -114.9(5) no
Ir2 N4 C38 C37 65.3(6) no
Ir2 N4 C38 C45 -49.8(5) no
S2 N4 C38 C37 -124.0(5) no
S2 N4 C38 C45 120.9(6) no
Ir1 C1 C2 Ir1 0.0 no
Ir1 C1 C2 C3 -59.3(4) no
Ir1 C1 C2 C7 125.1(6) no
Ir1 C1 C5 Ir1 0.000(17) no
Ir1 C1 C5 C4 59.3(4) no
Ir1 C1 C5 C10 -122.2(6) no
C2 C1 C5 Ir1 -61.7(5) no
C2 C1 C5 C4 -2.4(7) no
C2 C1 C5 C10 176.1(6) no
C5 C1 C2 Ir1 63.1(5) no
C5 C1 C2 C3 3.8(7) no
C5 C1 C2 C7 -171.8(6) no
C6 C1 C2 Ir1 -127.1(8) no
C6 C1 C2 C3 173.6(6) no
C6 C1 C2 C7 -2.0(11) no
C6 C1 C5 Ir1 128.7(7) no
C6 C1 C5 C4 -172.0(6) no
C6 C1 C5 C10 6.5(11) no
Ir1 C2 C3 Ir1 0.000(19) no
Ir1 C2 C3 C4 -64.3(4) no
Ir1 C2 C3 C8 125.4(7) no
C1 C2 C3 Ir1 60.5(5) no
C1 C2 C3 C4 -3.8(7) no
C1 C2 C3 C8 -174.1(6) no
C7 C2 C3 Ir1 -123.9(8) no
C7 C2 C3 C4 171.9(6) no
C7 C2 C3 C8 1.5(12) no
Ir1 C3 C4 Ir1 -0.00(2) no
Ir1 C3 C4 C5 -61.9(4) no
Ir1 C3 C4 C9 116.3(6) no
C2 C3 C4 Ir1 64.2(5) no
C2 C3 C4 C5 2.3(7) no
C2 C3 C4 C9 -179.4(5) no
C8 C3 C4 Ir1 -125.0(7) no
C8 C3 C4 C5 173.1(6) no
C8 C3 C4 C9 -8.7(10) no
Ir1 C4 C5 Ir1 0.0 no
Ir1 C4 C5 C1 -59.1(4) no
Ir1 C4 C5 C10 122.5(6) no
C3 C4 C5 Ir1 59.1(5) no
C3 C4 C5 C1 -0.0(7) no
C3 C4 C5 C10 -178.4(6) no
C9 C4 C5 Ir1 -119.1(7) no
C9 C4 C5 C1 -178.2(6) no
C9 C4 C5 C10 3.3(11) no
N1 C12 C13 N2 -50.8(7) no
N1 C12 C13 C20 62.8(7) no
N1 C12 C14 C15 47.0(10) no
N1 C12 C14 C19 -132.1(6) no
C13 C12 C14 C15 -72.4(9) no
C13 C12 C14 C19 108.5(7) no
C14 C12 C13 N2 71.5(6) no
C14 C12 C13 C20 -174.8(5) no
N2 C13 C20 C21 -149.3(7) no
N2 C13 C20 C25 36.7(9) no
C12 C13 C20 C21 97.6(8) no
C12 C13 C20 C25 -76.3(7) no
C12 C14 C15 C16 179.1(7) no
C12 C14 C19 C18 -179.8(7) no
C15 C14 C19 C18 1.0(13) no
C19 C14 C15 C16 -1.7(13) no
C14 C15 C16 C17 0.7(16) no
C15 C16 C17 C18 1.0(18) no
C16 C17 C18 C19 -1.7(19) no
C17 C18 C19 C14 0.7(17) no
C13 C20 C21 C22 -175.3(7) no
C13 C20 C25 Ir1 -2.1(9) no
C13 C20 C25 C24 175.1(6) no
C21 C20 C25 Ir1 -176.1(7) no
C21 C20 C25 C24 1.1(12) no
C25 C20 C21 C22 -1.8(12) no
C20 C21 C22 C23 3.5(12) no
C21 C22 C23 C24 -4.7(12) no
C22 C23 C24 C25 4.2(13) no
C23 C24 C25 Ir1 174.4(7) no
C23 C24 C25 C20 -2.2(13) no
Ir2 C26 C27 Ir2 0.0 no
Ir2 C26 C27 C28 -61.1(4) no
Ir2 C26 C27 C32 125.5(6) no
Ir2 C26 C30 Ir2 -0.000(18) no
Ir2 C26 C30 C29 58.4(4) no
Ir2 C26 C30 C35 -125.4(7) no
C27 C26 C30 Ir2 -59.8(5) no
C27 C26 C30 C29 -1.4(8) no
C27 C26 C30 C35 174.8(6) no
C30 C26 C27 Ir2 61.5(6) no
C30 C26 C27 C28 0.4(8) no
C30 C26 C27 C32 -172.9(6) no
C31 C26 C27 Ir2 -128.2(8) no
C31 C26 C27 C28 170.7(7) no
C31 C26 C27 C32 -2.7(11) no
C31 C26 C30 Ir2 130.1(9) no
C31 C26 C30 C29 -171.5(7) no
C31 C26 C30 C35 4.7(13) no
Ir2 C27 C28 Ir2 -0.000(17) no
Ir2 C27 C28 C29 -62.3(4) no
Ir2 C27 C28 C33 122.2(6) no
C26 C27 C28 Ir2 63.0(5) no
C26 C27 C28 C29 0.7(8) no
C26 C27 C28 C33 -174.8(6) no
C32 C27 C28 Ir2 -124.0(8) no
C32 C27 C28 C29 173.7(7) no
C32 C27 C28 C33 -1.8(12) no
Ir2 C28 C29 Ir2 0.00(2) no
Ir2 C28 C29 C30 -64.0(5) no
Ir2 C28 C29 C34 120.5(7) no
C27 C28 C29 Ir2 62.5(5) no
C27 C28 C29 C30 -1.5(8) no
C27 C28 C29 C34 -177.0(6) no
C33 C28 C29 Ir2 -122.0(8) no
C33 C28 C29 C30 174.0(7) no
C33 C28 C29 C34 -1.5(12) no
Ir2 C29 C30 Ir2 -0.0 no
Ir2 C29 C30 C26 -59.9(4) no
Ir2 C29 C30 C35 124.1(7) no
C28 C29 C30 Ir2 61.7(5) no
C28 C29 C30 C26 1.8(9) no
C28 C29 C30 C35 -174.3(6) no
C34 C29 C30 Ir2 -123.1(9) no
C34 C29 C30 C26 177.0(8) no
C34 C29 C30 C35 0.9(14) no
N3 C37 C38 N4 -49.7(7) no
N3 C37 C38 C45 66.4(6) no
N3 C37 C39 C40 46.7(9) no
N3 C37 C39 C44 -132.2(6) no
C38 C37 C39 C40 -73.7(8) no
C38 C37 C39 C44 107.4(8) no
C39 C37 C38 N4 74.7(8) no
C39 C37 C38 C45 -169.2(6) no
N4 C38 C45 C46 -149.8(6) no
N4 C38 C45 C50 34.4(8) no
C37 C38 C45 C46 96.3(8) no
C37 C38 C45 C50 -79.6(8) no
C37 C39 C40 C41 -179.7(6) no
C37 C39 C44 C43 -179.8(6) no
C40 C39 C44 C43 1.2(11) no
C44 C39 C40 C41 -0.7(11) no
C39 C40 C41 C42 -0.8(11) no
C40 C41 C42 C43 1.8(12) no
C41 C42 C43 C44 -1.3(12) no
C42 C43 C44 C39 -0.2(12) no
C38 C45 C46 C47 -175.5(7) no
C38 C45 C50 Ir2 0.4(9) no
C38 C45 C50 C49 175.7(6) no
C46 C45 C50 Ir2 -175.6(6) no
C46 C45 C50 C49 -0.2(12) no
C50 C45 C46 C47 -0.0(12) no
C45 C46 C47 C48 0.8(12) no
C46 C47 C48 C49 -1.3(13) no
C47 C48 C49 C50 1.0(12) no
C48 C49 C50 Ir2 174.2(7) no
C48 C49 C50 C45 -0.3(12) no
